data_7059469
loop_
_publ_author_name
'Feng, Yu-Hui'
'Lin, Zhi-Sheng'
'Liu, Si-Qing'
'Shi, Ju-Feng'
'Zhou, Kun'
'Ji, Jiu-Yu'
'Bi, Yan-Feng'

_publ_section_title
;
 A stably discrete 31-nuclearity silver(i) thiolate nanocluster
 luminescent thermometer supported by DMF auxiliary ligands
;
_journal_issue 3
_journal_name_full 'New Journal of Chemistry'
_journal_page_first 663
_journal_paper_doi 10.1039/C9NJ05076K
_journal_volume 44
_journal_year 2020
_chemical_formula_sum 'C209 H405 Ag62 F45 N14 O47 S40'
_chemical_formula_weight 12691.79
_space_group_crystal_system monoclinic
_space_group_IT_number 14
_space_group_name_Hall '-P 2ybc'
_space_group_name_H-M_alt 'P 1 21/c 1'
_atom_sites_solution_hydrogens geom
_audit_block_doi 10.5517/ccdc.csd.cc23hl7g
_audit_creation_method SHELXL-2017/1
_audit_update_record
;
2019-11-27 deposited with the CCDC.	2020-03-23 downloaded from the CCDC.
;
_cell_angle_alpha 90
_cell_angle_beta 97.5310(10)
_cell_angle_gamma 90
_cell_formula_units_Z 2
_cell_length_a 32.5866(11)
_cell_length_b 19.2718(6)
_cell_length_c 29.1207(9)
_cell_measurement_reflns_used 9338
_cell_measurement_temperature 150(2)
_cell_measurement_theta_max 27.8574
_cell_measurement_theta_min 2.3656
_cell_volume 18130.1(10)
_computing_cell_refinement 'SAINT V8.37A (Bruker AXS Inc., 2015)'
_computing_data_collection 'Bruker Instrument Service vV6.2.3'
_computing_data_reduction 'SAINT V8.37A (Bruker AXS Inc., 2015)'
_computing_structure_refinement 'SHELXL-2017/1 (Sheldrick, 2017)'
_computing_structure_solution 'SHELXT 2014/5 (Sheldrick, 2014)'
_diffrn_ambient_temperature 150(2)
_diffrn_measured_fraction_theta_full 0.999
_diffrn_measured_fraction_theta_max 0.996
_diffrn_measurement_device_type 'Bruker D8 QUEST'
_diffrn_measurement_method '\f & \w scans'
_diffrn_radiation_type MoK\a
_diffrn_radiation_wavelength 0.71073
_diffrn_reflns_av_R_equivalents 0.0474
_diffrn_reflns_av_unetI/netI 0.0515
_diffrn_reflns_Laue_measured_fraction_full 0.999
_diffrn_reflns_Laue_measured_fraction_max 0.996
_diffrn_reflns_limit_h_max 42
_diffrn_reflns_limit_h_min -42
_diffrn_reflns_limit_k_max 25
_diffrn_reflns_limit_k_min -24
_diffrn_reflns_limit_l_max 36
_diffrn_reflns_limit_l_min -38
_diffrn_reflns_number 179927
_diffrn_reflns_point_group_measured_fraction_full 0.999
_diffrn_reflns_point_group_measured_fraction_max 0.996
_diffrn_reflns_theta_full 25.242
_diffrn_reflns_theta_max 27.982
_diffrn_reflns_theta_min 1.645
_exptl_absorpt_coefficient_mu 3.565
_exptl_absorpt_correction_T_max 0.7456
_exptl_absorpt_correction_T_min 0.6067
_exptl_absorpt_correction_type multi-scan
_exptl_absorpt_process_details
;
SADABS-2016/2 - Bruker AXS area detector scaling and absorption correction
;
_exptl_crystal_colour yellow
_exptl_crystal_density_diffrn 2.325
_exptl_crystal_description block
_exptl_crystal_F_000 12184
_exptl_crystal_size_max 0.390
_exptl_crystal_size_mid 0.360
_exptl_crystal_size_min 0.360
_refine_diff_density_max 2.394
_refine_diff_density_min -2.477
_refine_diff_density_rms 0.196
_refine_ls_extinction_method none
_refine_ls_goodness_of_fit_ref 1.027
_refine_ls_hydrogen_treatment constr
_refine_ls_matrix_type full
_refine_ls_number_parameters 2168
_refine_ls_number_reflns 43512
_refine_ls_number_restraints 736
_refine_ls_restrained_S_all 1.036
_refine_ls_R_factor_all 0.0848
_refine_ls_R_factor_gt 0.0539
_refine_ls_shift/su_max 0.001
_refine_ls_shift/su_mean 0.000
_refine_ls_structure_factor_coef Fsqd
_refine_ls_weighting_details 'w=1/[\s^2^(Fo^2^)+(0.0330P)^2^+249.9988P] where P=(Fo^2^+2Fc^2^)/3'
_refine_ls_weighting_scheme calc
_refine_ls_wR_factor_gt 0.1069
_refine_ls_wR_factor_ref 0.1191
_reflns_Friedel_coverage 0.000
_reflns_number_gt 32121
_reflns_number_total 43512
_reflns_threshold_expression 'I > 2\s(I)'
_cod_data_source_file c9nj05076k2.cif
_cod_data_source_block compound_1
_cod_original_sg_symbol_H-M 'P 21/c'
_cod_database_code 7059469
_shelx_shelxl_version_number 2017/1
_shelx_space_group_comment
;
The symmetry employed for this shelxl refinement is uniquely defined
by the following loop, which should always be used as a source of
symmetry information in preference to the above space-group names.
They are only intended as comments.
;
_shelx_estimated_absorpt_t_min 0.337
_shelx_estimated_absorpt_t_max 0.360

loop_
_space_group_symop_operation_xyz
'x, y, z'
'-x, y+1/2, -z+1/2'
'-x, -y, -z'
'x, -y-1/2, z-1/2'

loop_
_atom_site_label
_atom_site_type_symbol
_atom_site_fract_x
_atom_site_fract_y
_atom_site_fract_z
_atom_site_U_iso_or_equiv
_atom_site_adp_type
_atom_site_occupancy
_atom_site_site_symmetry_order
_atom_site_calc_flag
_atom_site_refinement_flags_posn
_atom_site_refinement_flags_adp
_atom_site_refinement_flags_occupancy
_atom_site_disorder_assembly
_atom_site_disorder_group
Ag1 Ag 0.19137(2) 0.57980(3) 0.31315(2) 0.01681(10) Uani 1 1 d . . . . .
Ag2 Ag 0.27620(2) 0.53986(3) 0.30515(2) 0.02362(12) Uani 1 1 d . . . . .
Ag3 Ag 0.24788(2) 0.67734(3) 0.27882(2) 0.01949(11) Uani 1 1 d . . . . .
Ag4 Ag 0.19774(2) 0.50387(3) 0.40900(2) 0.02762(13) Uani 1 1 d . . . . .
Ag5 Ag 0.29791(2) 0.44064(3) 0.39251(2) 0.02928(13) Uani 1 1 d . . . . .
Ag6 Ag 0.36713(2) 0.56688(3) 0.35241(2) 0.03042(14) Uani 1 1 d . . . . .
Ag7 Ag 0.32875(2) 0.73492(4) 0.33141(2) 0.03407(15) Uani 1 1 d . . . . .
Ag8 Ag 0.22376(2) 0.79212(3) 0.33573(2) 0.02844(13) Uani 1 1 d . . . . .
Ag9 Ag 0.15931(2) 0.67839(3) 0.37317(2) 0.03036(14) Uani 1 1 d . . . . .
Ag10 Ag 0.20883(2) 0.47508(3) 0.23746(2) 0.02415(12) Uani 1 1 d . . . . .
Ag11 Ag 0.27582(2) 0.56217(4) 0.19734(2) 0.03543(15) Uani 1 1 d . . . . .
Ag12 Ag 0.13887(11) 0.5810(3) 0.22441(4) 0.0241(7) Uani 0.888(19) 1 d . . P A 1
Ag1' Ag 0.1287(8) 0.6063(18) 0.2246(3) 0.020(4) Uani 0.112(19) 1 d . . P A 2
Ag13 Ag 0.13806(2) 0.44187(4) 0.29158(2) 0.03841(16) Uani 1 1 d . . . . .
Ag14 Ag 0.20570(2) 0.32310(3) 0.33848(2) 0.02246(12) Uani 1 1 d . . . . .
Ag15 Ag 0.28288(2) 0.36717(4) 0.28146(2) 0.03999(17) Uani 1 1 d . . . . .
Ag16 Ag 0.35384(2) 0.48892(4) 0.24548(3) 0.03955(17) Uani 1 1 d . . . . .
Ag17 Ag 0.39034(2) 0.67094(4) 0.22911(3) 0.03592(15) Uani 1 1 d . . . . .
Ag18 Ag 0.29562(2) 0.71124(3) 0.20133(2) 0.03326(14) Uani 1 1 d . . . . .
Ag19 Ag 0.1866(2) 0.70728(14) 0.19364(11) 0.0223(7) Uani 0.79(4) 1 d . . P A 1
Ag2' Ag 0.1985(13) 0.6973(18) 0.1924(6) 0.038(4) Uani 0.21(4) 1 d . . P A 2
Ag20 Ag 0.15032(2) 0.89631(3) 0.33332(2) 0.03462(15) Uani 1 1 d . . . . .
Ag21 Ag 0.09675(2) 0.79591(3) 0.36888(2) 0.03433(15) Uani 1 1 d . . . . .
Ag22 Ag 0.07630(2) 0.71270(3) 0.25546(2) 0.02480(12) Uani 1 1 d . . . . .
Ag23 Ag 0.13220(2) 0.81951(3) 0.22059(2) 0.02575(12) Uani 1 1 d . . . . .
Ag24 Ag 0.06986(2) 0.58025(3) 0.34721(2) 0.02307(12) Uani 1 1 d . . . . .
Ag25 Ag 0.10935(2) 0.45156(3) 0.39038(2) 0.02828(13) Uani 1 1 d . . . . .
Ag26 Ag 0.18478(2) 0.34341(3) 0.43300(2) 0.03110(14) Uani 1 1 d . . . . .
Ag27 Ag 0.27089(2) 0.29570(3) 0.42097(2) 0.03015(14) Uani 1 1 d . . . . .
Ag28 Ag 0.44691(2) 0.61693(4) 0.32007(3) 0.04210(17) Uani 1 1 d . . . . .
Ag29 Ag 0.41746(2) 0.76807(4) 0.30991(3) 0.04474(18) Uani 1 1 d D . . . .
Ag30 Ag 0.31551(7) 0.8522(3) 0.2301(2) 0.0268(8) Uani 0.74(3) 1 d . . P A 1
Ag3' Ag 0.3206(5) 0.8625(5) 0.2475(12) 0.042(3) Uani 0.26(3) 1 d . . P A 2
Ag31 Ag 0.23510(2) 0.89879(3) 0.24485(2) 0.03180(14) Uani 1 1 d . . . . .
S1 S 0.22017(5) 0.46514(9) 0.32648(6) 0.0171(3) Uani 1 1 d . . . . .
S2 S 0.31577(5) 0.63004(9) 0.26952(6) 0.0188(3) Uani 1 1 d . . . . .
S3 S 0.17590(5) 0.69921(9) 0.28873(6) 0.0161(3) Uani 1 1 d . . . . .
S4 S 0.24918(6) 0.41720(10) 0.44701(6) 0.0243(4) Uani 1 1 d . . . . .
S5 S 0.35174(6) 0.44548(10) 0.34373(7) 0.0273(4) Uani 1 1 d . . . . .
S6 S 0.39702(6) 0.68135(11) 0.36719(7) 0.0316(4) Uani 1 1 d . . . . .
S7 S 0.28734(7) 0.84212(10) 0.31311(7) 0.0292(4) Uani 1 1 d . . . . .
S8 S 0.17212(7) 0.80886(11) 0.39346(7) 0.0307(4) Uani 1 1 d . . . . .
S9 S 0.13462(5) 0.57445(10) 0.41058(6) 0.0189(3) Uani 1 1 d . . . . .
S10 S 0.19564(6) 0.57306(9) 0.17804(6) 0.0217(4) Uani 1 1 d . . . . .
S11 S 0.08855(6) 0.53801(12) 0.27092(6) 0.0282(4) Uani 1 1 d . . . . .
S12 S 0.13700(5) 0.34549(9) 0.35750(7) 0.0222(4) Uani 1 1 d . . . . .
S13 S 0.27403(6) 0.27751(9) 0.33613(7) 0.0228(4) Uani 1 1 d . . . . .
S14 S 0.29235(6) 0.42801(11) 0.21186(7) 0.0277(4) Uani 1 1 d . . . . .
S15 S 0.41640(6) 0.55635(11) 0.24859(8) 0.0318(5) Uani 1 1 d . . . . .
S16 S 0.38288(6) 0.79518(11) 0.23302(8) 0.0346(5) Uani 1 1 d . . . . .
S17 S 0.24077(6) 0.79816(10) 0.18549(6) 0.0214(4) Uani 1 1 d . . . . .
S18 S 0.10255(6) 0.71865(9) 0.18195(6) 0.0212(4) Uani 1 1 d . . . . .
S19 S 0.05338(6) 0.70862(10) 0.32955(6) 0.0240(4) Uani 1 1 d . . . . .
S20 S 0.16209(6) 0.92046(10) 0.25622(7) 0.0247(4) Uani 1 1 d . . . . .
O1 O 0.19262(18) 0.3612(3) 0.2152(2) 0.0395(15) Uani 1 1 d . . . . .
O2 O 0.1279(2) 0.3570(4) 0.2322(2) 0.059(2) Uani 1 1 d . . . . .
O3 O 0.3067(3) 0.5792(5) 0.1297(3) 0.077(3) Uani 1 1 d . U . . .
O4 O 0.3322(3) 0.6837(4) 0.1393(3) 0.075(3) Uani 1 1 d . U . . .
O5 O 0.1047(3) 0.9739(4) 0.3604(3) 0.088(3) Uani 1 1 d . . . . .
O6 O 0.0644(2) 0.8981(4) 0.3919(3) 0.062(2) Uani 1 1 d . . . . .
O7 O 0.04246(17) 0.4381(3) 0.4079(2) 0.0342(14) Uani 1 1 d . . . . .
O8 O 0.01355(17) 0.5365(3) 0.3783(2) 0.0322(13) Uani 1 1 d . . . . .
O9 O 0.1864(3) 0.2365(6) 0.4702(3) 0.092(3) Uani 1 1 d . U . . .
O10 O 0.2518(4) 0.2028(4) 0.4627(3) 0.075(3) Uani 1 1 d . . . . .
O11 O 0.5090(2) 0.6825(5) 0.3231(4) 0.082(3) Uani 1 1 d . . . . .
O12 O 0.4870(3) 0.7903(5) 0.3303(4) 0.093(3) Uani 1 1 d . U . . .
O13 O 0.3202(2) 0.9657(3) 0.2034(3) 0.0487(18) Uani 1 1 d . . . . .
O14 O 0.25916(19) 1.0048(3) 0.2202(2) 0.0384(14) Uani 1 1 d . . . . .
O18 O 0.1327(3) 0.3863(6) 0.4783(4) 0.101(3) Uani 1 1 d . U . . .
O20 O 0.4921(4) 0.5406(6) 0.3663(4) 0.127(4) Uani 1 1 d . U . . .
O21 O 0.4211(7) 0.8754(7) 0.3513(7) 0.226(7) Uani 1 1 d D U . . .
O19 O 0.3389(3) 0.2795(4) 0.4701(3) 0.066(2) Uani 1 1 d D U . . .
O22 O 0.0209(4) 0.2472(7) 0.4855(4) 0.121(4) Uani 1 1 d . U . . .
O23 O 0.4876(4) 0.6703(8) 0.5661(5) 0.139(4) Uani 1 1 d . U . . .
O24 O 0.5782(5) 0.6086(11) 0.1428(7) 0.182(6) Uani 1 1 d . U . . .
N1 N 0.1100(4) 0.3609(6) 0.5445(4) 0.076(3) Uani 1 1 d . U . . .
N2 N 0.3588(4) 0.1662(8) 0.4838(4) 0.096(3) Uani 1 1 d . U . . .
N3 N 0.5508(4) 0.5170(7) 0.4152(5) 0.105(4) Uani 1 1 d D U . . .
N4 N 0.4660(5) 0.9415(7) 0.4167(6) 0.108(3) Uani 1 1 d . U . . .
N5 N 0.0446(6) 0.1507(9) 0.5272(5) 0.122(4) Uani 1 1 d . U . . .
N6 N 0.4982(4) 0.7876(9) 0.5604(5) 0.108(4) Uani 1 1 d . U . . .
N7 N 0.5832(6) 0.6415(12) 0.2157(9) 0.150(5) Uani 1 1 d . U . . .
C1 C 0.2689(3) 0.4281(5) 0.5096(3) 0.040(2) Uani 1 1 d . . . . .
C2 C 0.2428(3) 0.4835(5) 0.5286(3) 0.046(2) Uani 1 1 d . . . . .
H2A H 0.213897 0.468225 0.525464 0.070 Uiso 1 1 calc R U . . .
H2B H 0.252915 0.491525 0.561330 0.070 Uiso 1 1 calc R U . . .
H2C H 0.244729 0.526676 0.511176 0.070 Uiso 1 1 calc R U . . .
C3 C 0.3139(3) 0.4484(8) 0.5133(4) 0.074(4) Uani 1 1 d . . . . .
H3A H 0.329601 0.411227 0.500697 0.111 Uiso 1 1 calc R U . . .
H3B H 0.316596 0.491225 0.495778 0.111 Uiso 1 1 calc R U . . .
H3C H 0.324782 0.456074 0.545932 0.111 Uiso 1 1 calc R U . . .
C4 C 0.2636(4) 0.3587(5) 0.5335(3) 0.053(3) Uani 1 1 d . . . . .
H4A H 0.234088 0.346799 0.530512 0.080 Uiso 1 1 calc R U . . .
H4B H 0.278530 0.322483 0.518853 0.080 Uiso 1 1 calc R U . . .
H4C H 0.274634 0.362261 0.566327 0.080 Uiso 1 1 calc R U . . .
C5 C 0.3976(2) 0.3946(4) 0.3706(3) 0.0296(18) Uani 1 1 d . . . . .
C6 C 0.3838(3) 0.3184(5) 0.3728(4) 0.042(2) Uani 1 1 d . . . . .
H6A H 0.362249 0.314572 0.393091 0.063 Uiso 1 1 calc R U . . .
H6B H 0.372897 0.302539 0.341576 0.063 Uiso 1 1 calc R U . . .
H6C H 0.407590 0.289678 0.384957 0.063 Uiso 1 1 calc R U . . .
C7 C 0.4123(3) 0.4233(5) 0.4185(3) 0.044(2) Uani 1 1 d . . . . .
H7A H 0.390233 0.418126 0.438181 0.066 Uiso 1 1 calc R U . . .
H7B H 0.436855 0.397735 0.432255 0.066 Uiso 1 1 calc R U . . .
H7C H 0.419161 0.472537 0.416089 0.066 Uiso 1 1 calc R U . . .
C8 C 0.4309(3) 0.4018(5) 0.3394(3) 0.042(2) Uani 1 1 d . . . . .
H8A H 0.420823 0.382989 0.308763 0.063 Uiso 1 1 calc R U . . .
H8B H 0.437888 0.450913 0.336584 0.063 Uiso 1 1 calc R U . . .
H8C H 0.455582 0.376110 0.352750 0.063 Uiso 1 1 calc R U . . .
C9 C 0.4200(3) 0.6937(6) 0.4287(3) 0.045(2) Uani 1 1 d . . . . .
C10 C 0.4585(6) 0.6443(9) 0.4409(6) 0.045(5) Uani 0.539(17) 1 d . . P B 1
H10A H 0.449836 0.596022 0.435259 0.067 Uiso 0.539(17) 1 calc R U P B 1
H10B H 0.479849 0.656129 0.421518 0.067 Uiso 0.539(17) 1 calc R U P B 1
H10C H 0.469605 0.650096 0.473634 0.067 Uiso 0.539(17) 1 calc R U P B 1
C11 C 0.3869(7) 0.6696(14) 0.4590(6) 0.057(7) Uani 0.539(17) 1 d . . P B 1
H11A H 0.379251 0.621275 0.451546 0.085 Uiso 0.539(17) 1 calc R U P B 1
H11B H 0.398162 0.673050 0.491815 0.085 Uiso 0.539(17) 1 calc R U P B 1
H11C H 0.362277 0.699082 0.452810 0.085 Uiso 0.539(17) 1 calc R U P B 1
C12 C 0.4333(7) 0.7650(9) 0.4373(6) 0.045(5) Uani 0.539(17) 1 d . . P B 1
H12A H 0.454118 0.776963 0.417142 0.068 Uiso 0.539(17) 1 calc R U P B 1
H12B H 0.409473 0.796123 0.430750 0.068 Uiso 0.539(17) 1 calc R U P B 1
H12C H 0.445357 0.770091 0.469754 0.068 Uiso 0.539(17) 1 calc R U P B 1
C10' C 0.4146(11) 0.6336(15) 0.4532(8) 0.074(10) Uani 0.461(17) 1 d . . P B 2
H10D H 0.384932 0.624585 0.452728 0.111 Uiso 0.461(17) 1 calc R U P B 2
H10E H 0.427439 0.594566 0.438918 0.111 Uiso 0.461(17) 1 calc R U P B 2
H10F H 0.427540 0.639118 0.485309 0.111 Uiso 0.461(17) 1 calc R U P B 2
C11' C 0.3975(9) 0.7593(15) 0.4477(8) 0.068(9) Uani 0.461(17) 1 d . . P B 2
H11D H 0.402316 0.800311 0.429210 0.102 Uiso 0.461(17) 1 calc R U P B 2
H11E H 0.367709 0.750400 0.445471 0.102 Uiso 0.461(17) 1 calc R U P B 2
H11F H 0.408706 0.767592 0.480157 0.102 Uiso 0.461(17) 1 calc R U P B 2
C12' C 0.4645(7) 0.7169(15) 0.4254(10) 0.071(9) Uani 0.461(17) 1 d . . P B 2
H12D H 0.464040 0.759770 0.407240 0.107 Uiso 0.461(17) 1 calc R U P B 2
H12E H 0.478939 0.725082 0.456541 0.107 Uiso 0.461(17) 1 calc R U P B 2
H12F H 0.478838 0.680530 0.410150 0.107 Uiso 0.461(17) 1 calc R U P B 2
C13 C 0.3067(4) 0.9142(5) 0.3520(4) 0.056(3) Uani 1 1 d . . . . .
C14 C 0.3195(3) 0.8855(5) 0.4002(3) 0.047(2) Uani 1 1 d . . . . .
H14A H 0.342236 0.852401 0.399458 0.070 Uiso 1 1 calc R U . . .
H14B H 0.328692 0.923644 0.421376 0.070 Uiso 1 1 calc R U . . .
H14C H 0.295896 0.861974 0.411024 0.070 Uiso 1 1 calc R U . . .
C15 C 0.2723(5) 0.9645(7) 0.3522(5) 0.095(5) Uani 1 1 d . U . . .
H15A H 0.249210 0.942283 0.364907 0.142 Uiso 1 1 calc R U . . .
H15B H 0.281884 1.004651 0.371286 0.142 Uiso 1 1 calc R U . . .
H15C H 0.263071 0.979860 0.320409 0.142 Uiso 1 1 calc R U . . .
C16 C 0.3413(5) 0.9503(9) 0.3323(6) 0.112(5) Uani 1 1 d . U . . .
H16A H 0.364543 0.918112 0.331780 0.167 Uiso 1 1 calc R U . . .
H16B H 0.331577 0.965724 0.300682 0.167 Uiso 1 1 calc R U . . .
H16C H 0.350390 0.990515 0.351559 0.167 Uiso 1 1 calc R U . . .
C17 C 0.1831(4) 0.8508(5) 0.4515(3) 0.058(3) Uani 1 1 d . . . . .
C18 C 0.2219(4) 0.8155(7) 0.4758(3) 0.073(4) Uani 1 1 d . . . . .
H18A H 0.244935 0.822816 0.457774 0.110 Uiso 1 1 calc R U . . .
H18B H 0.229010 0.835362 0.506810 0.110 Uiso 1 1 calc R U . . .
H18C H 0.216807 0.765628 0.478429 0.110 Uiso 1 1 calc R U . . .
C19 C 0.1474(4) 0.8412(7) 0.4774(4) 0.078(4) Uani 1 1 d . . . . .
H19A H 0.142514 0.791577 0.481437 0.117 Uiso 1 1 calc R U . . .
H19B H 0.153247 0.863462 0.507812 0.117 Uiso 1 1 calc R U . . .
H19C H 0.122734 0.862401 0.460050 0.117 Uiso 1 1 calc R U . . .
C20 C 0.1921(5) 0.9267(7) 0.4442(5) 0.091(4) Uani 1 1 d . U . . .
H20A H 0.215908 0.930965 0.427032 0.137 Uiso 1 1 calc R U . . .
H20B H 0.167875 0.948660 0.426583 0.137 Uiso 1 1 calc R U . . .
H20C H 0.198388 0.949722 0.474344 0.137 Uiso 1 1 calc R U . . .
C21 C 0.1205(2) 0.6012(5) 0.4685(2) 0.0302(19) Uani 1 1 d . . . . .
C22 C 0.0826(3) 0.6473(6) 0.4596(3) 0.041(2) Uani 1 1 d . . . . .
H22A H 0.089066 0.688256 0.442006 0.062 Uiso 1 1 calc R U . . .
H22B H 0.059918 0.621413 0.441929 0.062 Uiso 1 1 calc R U . . .
H22C H 0.074250 0.661923 0.489292 0.062 Uiso 1 1 calc R U . . .
C23 C 0.1573(3) 0.6406(6) 0.4937(3) 0.045(3) Uani 1 1 d . . . . .
H23A H 0.162936 0.681626 0.475644 0.068 Uiso 1 1 calc R U . . .
H23B H 0.151020 0.655021 0.524249 0.068 Uiso 1 1 calc R U . . .
H23C H 0.181736 0.610346 0.497372 0.068 Uiso 1 1 calc R U . . .
C24 C 0.1113(3) 0.5380(6) 0.4955(3) 0.051(3) Uani 1 1 d . . . . .
H24A H 0.136141 0.508804 0.500911 0.076 Uiso 1 1 calc R U . . .
H24B H 0.103124 0.552201 0.525286 0.076 Uiso 1 1 calc R U . . .
H24C H 0.088793 0.511690 0.477923 0.076 Uiso 1 1 calc R U . . .
C25 C 0.1748(2) 0.5385(4) 0.1195(2) 0.0253(16) Uani 1 1 d . . . . .
C26 C 0.2088(3) 0.5427(5) 0.0894(3) 0.038(2) Uani 1 1 d . . . . .
H26A H 0.232365 0.514552 0.103043 0.057 Uiso 1 1 calc R U . . .
H26B H 0.198669 0.525114 0.058430 0.057 Uiso 1 1 calc R U . . .
H26C H 0.217555 0.591058 0.087210 0.057 Uiso 1 1 calc R U . . .
C27 C 0.1372(3) 0.5809(5) 0.1004(3) 0.035(2) Uani 1 1 d . . . . .
H27A H 0.115921 0.576684 0.121031 0.053 Uiso 1 1 calc R U . . .
H27B H 0.145206 0.629752 0.098286 0.053 Uiso 1 1 calc R U . . .
H27C H 0.126320 0.563808 0.069506 0.053 Uiso 1 1 calc R U . . .
C28 C 0.1616(3) 0.4637(4) 0.1246(3) 0.039(2) Uani 1 1 d . . . . .
H28A H 0.139386 0.461815 0.144288 0.058 Uiso 1 1 calc R U . . .
H28B H 0.151483 0.444552 0.094010 0.058 Uiso 1 1 calc R U . . .
H28C H 0.185233 0.436331 0.138817 0.058 Uiso 1 1 calc R U . . .
C29 C 0.0420(2) 0.5041(4) 0.2346(3) 0.0268(17) Uani 1 1 d . . . . .
C30 C 0.0235(2) 0.4483(4) 0.2618(3) 0.0313(18) Uani 1 1 d . . . . .
H30A H 0.043258 0.410046 0.267845 0.047 Uiso 1 1 calc R U . . .
H30B H 0.017261 0.467557 0.291230 0.047 Uiso 1 1 calc R U . . .
H30C H -0.002049 0.431123 0.243902 0.047 Uiso 1 1 calc R U . . .
C31 C 0.0539(3) 0.4759(5) 0.1894(3) 0.039(2) Uani 1 1 d . . . . .
H31A H 0.065832 0.513292 0.172517 0.058 Uiso 1 1 calc R U . . .
H31B H 0.074351 0.438738 0.196046 0.058 Uiso 1 1 calc R U . . .
H31C H 0.029246 0.457525 0.170414 0.058 Uiso 1 1 calc R U . . .
C32 C 0.0116(3) 0.5631(5) 0.2252(4) 0.046(2) Uani 1 1 d . . . . .
H32A H 0.023575 0.599414 0.207561 0.069 Uiso 1 1 calc R U . . .
H32B H -0.013998 0.545896 0.207372 0.069 Uiso 1 1 calc R U . . .
H32C H 0.005311 0.582330 0.254700 0.069 Uiso 1 1 calc R U . . .
C33 C 0.1031(2) 0.2668(4) 0.3545(3) 0.0227(15) Uani 1 1 d . . . . .
C34 C 0.0838(2) 0.2623(5) 0.3992(3) 0.0314(18) Uani 1 1 d . . . . .
H34A H 0.105730 0.256451 0.425358 0.047 Uiso 1 1 calc R U . . .
H34B H 0.068400 0.304942 0.403294 0.047 Uiso 1 1 calc R U . . .
H34C H 0.064990 0.222462 0.397670 0.047 Uiso 1 1 calc R U . . .
C35 C 0.1296(3) 0.2041(4) 0.3487(3) 0.037(2) Uani 1 1 d . . . . .
H35A H 0.150738 0.199488 0.375738 0.056 Uiso 1 1 calc R U . . .
H35B H 0.112279 0.162359 0.345684 0.056 Uiso 1 1 calc R U . . .
H35C H 0.143153 0.209613 0.320733 0.056 Uiso 1 1 calc R U . . .
C36 C 0.0702(2) 0.2757(5) 0.3136(3) 0.0333(19) Uani 1 1 d . . . . .
H36A H 0.053396 0.316684 0.318271 0.050 Uiso 1 1 calc R U . . .
H36B H 0.083257 0.281751 0.285392 0.050 Uiso 1 1 calc R U . . .
H36C H 0.052383 0.234497 0.310343 0.050 Uiso 1 1 calc R U . . .
C37 C 0.2662(2) 0.1892(4) 0.3111(3) 0.0261(17) Uani 1 1 d . . . . .
C38 C 0.2456(3) 0.1444(4) 0.3450(3) 0.0322(19) Uani 1 1 d . . . . .
H38A H 0.263559 0.142124 0.374688 0.048 Uiso 1 1 calc R U . . .
H38B H 0.218947 0.164931 0.349630 0.048 Uiso 1 1 calc R U . . .
H38C H 0.241131 0.097520 0.332288 0.048 Uiso 1 1 calc R U . . .
C39 C 0.3088(3) 0.1612(5) 0.3053(3) 0.039(2) Uani 1 1 d . . . . .
H39A H 0.325801 0.158962 0.335676 0.059 Uiso 1 1 calc R U . . .
H39B H 0.306063 0.114622 0.291798 0.059 Uiso 1 1 calc R U . . .
H39C H 0.322045 0.191963 0.284868 0.059 Uiso 1 1 calc R U . . .
C40 C 0.2390(3) 0.1935(4) 0.2649(3) 0.0327(19) Uani 1 1 d . . . . .
H40A H 0.211768 0.211654 0.269561 0.049 Uiso 1 1 calc R U . . .
H40B H 0.251809 0.224432 0.244201 0.049 Uiso 1 1 calc R U . . .
H40C H 0.235827 0.147092 0.251132 0.049 Uiso 1 1 calc R U . . .
C41 C 0.3056(3) 0.3653(5) 0.1674(3) 0.036(2) Uani 1 1 d . . . . .
C42 C 0.2662(3) 0.3290(7) 0.1473(4) 0.073(4) Uani 1 1 d . . . . .
H42A H 0.254471 0.304348 0.172002 0.109 Uiso 1 1 calc R U . . .
H42B H 0.246203 0.363335 0.133212 0.109 Uiso 1 1 calc R U . . .
H42C H 0.272288 0.295697 0.123658 0.109 Uiso 1 1 calc R U . . .
C43 C 0.3353(4) 0.3128(6) 0.1910(4) 0.064(3) Uani 1 1 d . . . . .
H43A H 0.322161 0.288126 0.214640 0.096 Uiso 1 1 calc R U . . .
H43B H 0.342996 0.279593 0.168159 0.096 Uiso 1 1 calc R U . . .
H43C H 0.360228 0.336582 0.205789 0.096 Uiso 1 1 calc R U . . .
C44 C 0.3250(5) 0.4040(7) 0.1310(4) 0.083(5) Uani 1 1 d . . . . .
H44A H 0.305187 0.437851 0.115947 0.124 Uiso 1 1 calc R U . . .
H44B H 0.349828 0.428155 0.145435 0.124 Uiso 1 1 calc R U . . .
H44C H 0.332596 0.371166 0.107805 0.124 Uiso 1 1 calc R U . . .
C45 C 0.4532(3) 0.5262(5) 0.2087(4) 0.045(2) Uani 1 1 d . . . . .
C46 C 0.4635(5) 0.4501(7) 0.2228(6) 0.094(5) Uani 1 1 d . . . . .
H46A H 0.438246 0.421984 0.217425 0.141 Uiso 1 1 calc R U . . .
H46B H 0.484026 0.431858 0.204187 0.141 Uiso 1 1 calc R U . . .
H46C H 0.474689 0.448250 0.255686 0.141 Uiso 1 1 calc R U . . .
C47 C 0.4906(4) 0.5692(9) 0.2165(6) 0.095(5) Uani 1 1 d . U . . .
H47A H 0.502482 0.566268 0.249126 0.143 Uiso 1 1 calc R U . . .
H47B H 0.510800 0.552433 0.196950 0.143 Uiso 1 1 calc R U . . .
H47C H 0.483436 0.617489 0.208588 0.143 Uiso 1 1 calc R U . . .
C48 C 0.4320(4) 0.5259(10) 0.1608(4) 0.094(5) Uani 1 1 d . . . . .
H48A H 0.407539 0.495976 0.158879 0.141 Uiso 1 1 calc R U . . .
H48B H 0.423574 0.573196 0.151635 0.141 Uiso 1 1 calc R U . . .
H48C H 0.450937 0.508140 0.139997 0.141 Uiso 1 1 calc R U . . .
C49 C 0.4184(3) 0.8413(5) 0.1980(4) 0.046(3) Uani 1 1 d . . . . .
C50 C 0.4247(3) 0.9132(5) 0.2179(4) 0.059(3) Uani 1 1 d . . . . .
H50A H 0.438237 0.910266 0.249965 0.088 Uiso 1 1 calc R U . . .
H50B H 0.442089 0.940099 0.199422 0.088 Uiso 1 1 calc R U . . .
H50C H 0.397780 0.936186 0.217359 0.088 Uiso 1 1 calc R U . . .
C51 C 0.3975(3) 0.8428(6) 0.1484(4) 0.059(3) Uani 1 1 d . . . . .
H51A H 0.393981 0.795294 0.136651 0.089 Uiso 1 1 calc R U . . .
H51B H 0.370402 0.865158 0.147268 0.089 Uiso 1 1 calc R U . . .
H51C H 0.414711 0.869071 0.129330 0.089 Uiso 1 1 calc R U . . .
C52 C 0.4592(3) 0.8016(7) 0.2022(5) 0.072(4) Uani 1 1 d . . . . .
H52A H 0.454374 0.755055 0.189103 0.108 Uiso 1 1 calc R U . . .
H52B H 0.478811 0.826437 0.185369 0.108 Uiso 1 1 calc R U . . .
H52C H 0.470702 0.797827 0.234980 0.108 Uiso 1 1 calc R U . . .
C53 C 0.2362(2) 0.8272(4) 0.1239(2) 0.0238(16) Uani 1 1 d . . . . .
C54 C 0.2202(3) 0.7671(4) 0.0932(3) 0.0340(19) Uani 1 1 d . . . . .
H54A H 0.240201 0.728903 0.097065 0.051 Uiso 1 1 calc R U . . .
H54B H 0.193667 0.751305 0.101871 0.051 Uiso 1 1 calc R U . . .
H54C H 0.216300 0.782161 0.060776 0.051 Uiso 1 1 calc R U . . .
C55 C 0.2787(3) 0.8490(5) 0.1130(3) 0.036(2) Uani 1 1 d . . . . .
H55A H 0.288880 0.887901 0.133019 0.053 Uiso 1 1 calc R U . . .
H55B H 0.297947 0.809870 0.118467 0.053 Uiso 1 1 calc R U . . .
H55C H 0.276751 0.863336 0.080499 0.053 Uiso 1 1 calc R U . . .
C56 C 0.2061(3) 0.8875(4) 0.1189(3) 0.0325(19) Uani 1 1 d . . . . .
H56A H 0.217140 0.925601 0.139071 0.049 Uiso 1 1 calc R U . . .
H56B H 0.202079 0.903300 0.086631 0.049 Uiso 1 1 calc R U . . .
H56C H 0.179445 0.872443 0.127726 0.049 Uiso 1 1 calc R U . . .
C57 C 0.0628(2) 0.7506(4) 0.1342(2) 0.0250(16) Uani 1 1 d . . . . .
C58 C 0.0857(3) 0.7757(5) 0.0953(3) 0.037(2) Uani 1 1 d . . . . .
H58A H 0.101864 0.737423 0.084660 0.056 Uiso 1 1 calc R U . . .
H58B H 0.065737 0.792259 0.069521 0.056 Uiso 1 1 calc R U . . .
H58C H 0.104355 0.813725 0.106535 0.056 Uiso 1 1 calc R U . . .
C59 C 0.0376(3) 0.8082(5) 0.1515(3) 0.036(2) Uani 1 1 d . . . . .
H59A H 0.023080 0.790761 0.176548 0.054 Uiso 1 1 calc R U . . .
H59B H 0.055920 0.846434 0.163051 0.054 Uiso 1 1 calc R U . . .
H59C H 0.017301 0.824968 0.126037 0.054 Uiso 1 1 calc R U . . .
C60 C 0.0349(3) 0.6895(5) 0.1188(3) 0.046(2) Uani 1 1 d . . . . .
H60A H 0.051467 0.652222 0.107582 0.069 Uiso 1 1 calc R U . . .
H60B H 0.021739 0.672697 0.145040 0.069 Uiso 1 1 calc R U . . .
H60C H 0.013581 0.704268 0.093828 0.069 Uiso 1 1 calc R U . . .
C61 C -0.0007(2) 0.7371(5) 0.3309(3) 0.0332(19) Uani 1 1 d . . . . .
C62 C -0.0296(3) 0.6803(5) 0.3119(4) 0.050(3) Uani 1 1 d . . . . .
H62A H -0.023864 0.638302 0.330536 0.076 Uiso 1 1 calc R U . . .
H62B H -0.058260 0.694946 0.312889 0.076 Uiso 1 1 calc R U . . .
H62C H -0.025492 0.670704 0.279731 0.076 Uiso 1 1 calc R U . . .
C63 C -0.0084(3) 0.8029(5) 0.3032(3) 0.047(2) Uani 1 1 d . . . . .
H63A H 0.010842 0.838928 0.316385 0.071 Uiso 1 1 calc R U . . .
H63B H -0.004159 0.794158 0.270996 0.071 Uiso 1 1 calc R U . . .
H63C H -0.036927 0.818400 0.304154 0.071 Uiso 1 1 calc R U . . .
C64 C -0.0049(3) 0.7515(6) 0.3818(3) 0.053(3) Uani 1 1 d . . . . .
H64A H 0.014241 0.788723 0.393362 0.080 Uiso 1 1 calc R U . . .
H64B H -0.033336 0.765769 0.384467 0.080 Uiso 1 1 calc R U . . .
H64C H 0.001795 0.709378 0.400033 0.080 Uiso 1 1 calc R U . . .
C65 C 0.1353(2) 1.0006(4) 0.2342(3) 0.0302(18) Uani 1 1 d . . . . .
C66 C 0.1455(3) 1.0158(5) 0.1857(3) 0.043(2) Uani 1 1 d . . . . .
H66A H 0.175495 1.021527 0.186613 0.064 Uiso 1 1 calc R U . . .
H66B H 0.136140 0.977057 0.165098 0.064 Uiso 1 1 calc R U . . .
H66C H 0.131468 1.058443 0.174016 0.064 Uiso 1 1 calc R U . . .
C67 C 0.1513(3) 1.0585(4) 0.2674(3) 0.046(2) Uani 1 1 d . . . . .
H67A H 0.181123 1.064151 0.267166 0.069 Uiso 1 1 calc R U . . .
H67B H 0.137117 1.101986 0.257563 0.069 Uiso 1 1 calc R U . . .
H67C H 0.145784 1.046765 0.298736 0.069 Uiso 1 1 calc R U . . .
C68 C 0.0891(3) 0.9914(5) 0.2342(4) 0.041(2) Uani 1 1 d . . . . .
H68A H 0.083377 0.981712 0.265733 0.061 Uiso 1 1 calc R U . . .
H68B H 0.074719 1.033902 0.222811 0.061 Uiso 1 1 calc R U . . .
H68C H 0.079391 0.952515 0.213892 0.061 Uiso 1 1 calc R U . . .
C69 C 0.1577(2) 0.3368(4) 0.2135(3) 0.0264(17) Uani 1 1 d . . . . .
C70 C 0.1479(2) 0.2740(4) 0.1810(3) 0.038(2) Uani 1 1 d D . . . .
C71 C 0.3308(2) 0.6289(3) 0.1204(2) 0.0201(15) Uani 1 1 d . U . . .
C72 C 0.3426(3) 0.6223(5) 0.0717(4) 0.055(3) Uani 1 1 d D U . . .
C73 C 0.0782(4) 0.9564(5) 0.3837(4) 0.052(3) Uani 1 1 d D . . . .
C74 C 0.0596(3) 1.0157(5) 0.4099(3) 0.061(3) Uani 1 1 d D . . . .
C75 C 0.0152(2) 0.4822(4) 0.4008(3) 0.0239(16) Uani 1 1 d . . . . .
C76 C -0.0231(2) 0.4707(4) 0.4264(3) 0.0290(18) Uani 1 1 d . . . . .
C77 C 0.2171(6) 0.1982(7) 0.4749(5) 0.084(4) Uani 1 1 d D U . . .
C78 C 0.2098(5) 0.1341(7) 0.5046(5) 0.113(5) Uani 1 1 d D U . . .
C79 C 0.5131(3) 0.7450(8) 0.3368(6) 0.090(5) Uani 1 1 d D U . . .
C80 C 0.5537(4) 0.7636(7) 0.3689(4) 0.066(6) Uani 0.656(10) 1 d D U P C 1
C80' C 0.5555(9) 0.7682(17) 0.3170(10) 0.096(5) Uani 0.344(10) 1 d D U P C 2
C81 C 0.2912(3) 1.0071(4) 0.2019(3) 0.0299(18) Uani 1 1 d . . . . .
C82 C 0.2942(2) 1.0717(4) 0.1712(3) 0.044(2) Uani 1 1 d D . . . .
C85 C 0.1051(5) 0.3698(7) 0.5001(4) 0.082(4) Uani 1 1 d . U . . .
H85 H 0.078225 0.362859 0.483583 0.098 Uiso 1 1 calc R U . . .
C86 C 0.0773(4) 0.3422(7) 0.5703(4) 0.072(3) Uani 1 1 d . U . . .
H86A H 0.051184 0.340002 0.549397 0.107 Uiso 1 1 calc R U . . .
H86B H 0.075077 0.377081 0.594318 0.107 Uiso 1 1 calc R U . . .
H86C H 0.083242 0.296814 0.584732 0.107 Uiso 1 1 calc R U . . .
C87 C 0.1507(5) 0.3688(9) 0.5710(6) 0.105(4) Uani 1 1 d . U . . .
H87A H 0.148841 0.360411 0.603876 0.157 Uiso 1 1 calc R U . . .
H87B H 0.169811 0.335365 0.560004 0.157 Uiso 1 1 calc R U . . .
H87C H 0.160817 0.416040 0.567055 0.157 Uiso 1 1 calc R U . . .
C88 C 0.3576(5) 0.2408(9) 0.4976(5) 0.108(5) Uani 1 1 d D U . . .
H88 H 0.370856 0.256772 0.526622 0.129 Uiso 1 1 calc R U . . .
C89 C 0.3515(5) 0.1390(9) 0.4359(5) 0.100(4) Uani 1 1 d . U . . .
H89A H 0.354203 0.088312 0.436493 0.151 Uiso 1 1 calc R U . . .
H89B H 0.323608 0.151748 0.421727 0.151 Uiso 1 1 calc R U . . .
H89C H 0.371946 0.158809 0.417739 0.151 Uiso 1 1 calc R U . . .
C90 C 0.3771(5) 0.1101(9) 0.5159(5) 0.098(4) Uani 1 1 d . U . . .
H90A H 0.381884 0.128236 0.547611 0.148 Uiso 1 1 calc R U . . .
H90B H 0.357840 0.070875 0.514630 0.148 Uiso 1 1 calc R U . . .
H90C H 0.403375 0.094717 0.506496 0.148 Uiso 1 1 calc R U . . .
C91 C 0.5226(5) 0.5326(11) 0.3826(7) 0.123(5) Uani 1 1 d . U . . .
H91 H 0.538369 0.543794 0.358395 0.147 Uiso 1 1 calc R U . . .
C92 C 0.5652(8) 0.4757(15) 0.4549(8) 0.118(6) Uani 0.56(2) 1 d D U P D 1
H92A H 0.593427 0.489742 0.467157 0.177 Uiso 0.56(2) 1 calc R U P D 1
H92B H 0.546967 0.482558 0.478808 0.177 Uiso 0.56(2) 1 calc R U P D 1
H92C H 0.565026 0.426688 0.446078 0.177 Uiso 0.56(2) 1 calc R U P D 1
C92' C 0.5295(10) 0.494(2) 0.4511(10) 0.118(6) Uani 0.44(2) 1 d D . P D 2
H92D H 0.549455 0.481318 0.477858 0.177 Uiso 0.44(2) 1 calc R U P D 2
H92E H 0.511814 0.531950 0.459942 0.177 Uiso 0.44(2) 1 calc R U P D 2
H92F H 0.512379 0.454227 0.440688 0.177 Uiso 0.44(2) 1 calc R U P D 2
C93 C 0.5925(6) 0.5546(11) 0.3937(7) 0.151(6) Uani 1 1 d D U . . .
H93A H 0.617616 0.547081 0.415529 0.226 Uiso 1 1 calc R U . . .
H93B H 0.595812 0.533617 0.363797 0.226 Uiso 1 1 calc R U . . .
H93C H 0.587583 0.604581 0.389630 0.226 Uiso 1 1 calc R U . . .
C94 C 0.4571(8) 0.9146(13) 0.3754(9) 0.155(6) Uani 1 1 d . U . . .
H94 H 0.478410 0.921428 0.356493 0.186 Uiso 1 1 calc R U . . .
C95 C 0.5081(5) 0.9406(9) 0.4425(7) 0.113(4) Uani 1 1 d . U . . .
H95A H 0.507807 0.963530 0.472466 0.170 Uiso 1 1 calc R U . . .
H95B H 0.517325 0.892521 0.447400 0.170 Uiso 1 1 calc R U . . .
H95C H 0.527032 0.965300 0.424652 0.170 Uiso 1 1 calc R U . . .
C96 C 0.4327(5) 0.9696(9) 0.4424(7) 0.116(5) Uani 1 1 d . U . . .
H96A H 0.445100 0.987549 0.472536 0.174 Uiso 1 1 calc R U . . .
H96B H 0.418003 1.007098 0.424414 0.174 Uiso 1 1 calc R U . . .
H96C H 0.413118 0.932417 0.447108 0.174 Uiso 1 1 calc R U . . .
C97 C 0.0176(8) 0.1877(12) 0.5100(6) 0.129(5) Uani 1 1 d . U . . .
H97 H -0.009707 0.173939 0.513916 0.155 Uiso 1 1 calc R U . . .
C98 C 0.0897(7) 0.1736(11) 0.5215(6) 0.134(5) Uani 1 1 d . U . . .
H98A H 0.099725 0.146275 0.496907 0.201 Uiso 1 1 calc R U . . .
H98B H 0.107822 0.166023 0.550712 0.201 Uiso 1 1 calc R U . . .
H98C H 0.089852 0.222991 0.513417 0.201 Uiso 1 1 calc R U . . .
C99 C 0.0446(7) 0.0937(9) 0.5575(6) 0.123(5) Uani 1 1 d . U . . .
H99A H 0.072791 0.075580 0.564632 0.185 Uiso 1 1 calc R U . . .
H99B H 0.034547 0.108621 0.586260 0.185 Uiso 1 1 calc R U . . .
H99C H 0.026402 0.057322 0.542806 0.185 Uiso 1 1 calc R U . . .
C100 C 0.4773(7) 0.7357(12) 0.5745(7) 0.130(5) Uani 1 1 d . U . . .
H100 H 0.454501 0.744555 0.590947 0.156 Uiso 1 1 calc R U . . .
C101 C 0.4872(6) 0.8608(12) 0.5665(7) 0.137(5) Uani 1 1 d . U . . .
H10G H 0.507013 0.890699 0.553371 0.205 Uiso 1 1 calc R U . . .
H10H H 0.459275 0.869477 0.550635 0.205 Uiso 1 1 calc R U . . .
H10I H 0.488014 0.870815 0.599602 0.205 Uiso 1 1 calc R U . . .
C102 C 0.5310(5) 0.7736(10) 0.5360(5) 0.108(4) Uani 1 1 d . U . . .
H10J H 0.543572 0.817231 0.527740 0.161 Uiso 1 1 calc R U . . .
H10K H 0.551665 0.745569 0.555201 0.161 Uiso 1 1 calc R U . . .
H10L H 0.520851 0.747905 0.507680 0.161 Uiso 1 1 calc R U . . .
C103 C 0.5890(8) 0.5955(19) 0.1846(12) 0.181(7) Uani 1 1 d . U . . .
H103 H 0.601384 0.552114 0.193602 0.217 Uiso 1 1 calc R U . . .
C104 C 0.5969(6) 0.6113(13) 0.2571(10) 0.165(6) Uani 1 1 d . U . . .
H10M H 0.593358 0.643655 0.282206 0.248 Uiso 1 1 calc R U . . .
H10N H 0.580907 0.569019 0.260643 0.248 Uiso 1 1 calc R U . . .
H10O H 0.626255 0.599464 0.258171 0.248 Uiso 1 1 calc R U . . .
C105 C 0.5680(7) 0.7090(12) 0.2189(8) 0.148(6) Uani 1 1 d . U . . .
H10P H 0.570018 0.722581 0.251517 0.222 Uiso 1 1 calc R U . . .
H10Q H 0.584226 0.741037 0.202391 0.222 Uiso 1 1 calc R U . . .
H10R H 0.538913 0.710493 0.204940 0.222 Uiso 1 1 calc R U . . .
F1 F 0.1355(5) 0.2226(6) 0.2065(6) 0.050(3) Uani 0.73(4) 1 d D U P E 1
F2 F 0.1811(3) 0.2479(8) 0.1647(6) 0.051(3) Uani 0.73(4) 1 d D U P E 1
F3 F 0.1174(9) 0.2912(13) 0.1484(11) 0.053(4) Uani 0.73(4) 1 d D U P E 1
F1' F 0.1391(16) 0.2111(11) 0.1943(14) 0.051(4) Uani 0.27(4) 1 d D U P E 2
F2' F 0.1736(10) 0.269(2) 0.1495(11) 0.051(4) Uani 0.27(4) 1 d D U P E 2
F3' F 0.116(2) 0.280(4) 0.148(3) 0.051(4) Uani 0.27(4) 1 d D U P E 2
F4 F 0.3539(5) 0.5583(6) 0.0635(6) 0.096(4) Uani 0.683(11) 1 d D U P F 1
F5 F 0.3780(3) 0.6573(7) 0.0733(4) 0.088(3) Uani 0.683(11) 1 d D U P F 1
F6 F 0.3164(4) 0.6475(10) 0.0381(4) 0.098(4) Uani 0.683(11) 1 d D U P F 1
F4' F 0.3717(8) 0.5756(14) 0.0680(14) 0.097(5) Uani 0.317(11) 1 d D U P F 2
F5' F 0.3454(11) 0.6813(10) 0.0489(9) 0.100(4) Uani 0.317(11) 1 d D U P F 2
F6' F 0.3123(7) 0.5958(18) 0.0415(8) 0.098(4) Uani 0.317(11) 1 d D U P F 2
F7 F 0.0196(4) 1.0259(14) 0.3992(11) 0.082(4) Uani 0.414(14) 1 d D U P G 1
F8 F 0.0832(6) 1.0709(8) 0.4174(8) 0.083(4) Uani 0.414(14) 1 d D U P G 1
F9 F 0.0601(8) 0.9967(12) 0.4539(5) 0.084(4) Uani 0.414(14) 1 d D U P G 1
F7' F 0.0196(3) 1.0061(10) 0.4115(8) 0.083(4) Uani 0.586(14) 1 d D U P G 2
F8' F 0.0589(5) 1.0752(5) 0.3873(5) 0.078(3) Uani 0.586(14) 1 d D U P G 2
F9' F 0.0762(6) 1.0183(9) 0.4534(4) 0.091(4) Uani 0.586(14) 1 d D U P G 2
F10 F -0.02171(16) 0.4116(3) 0.44967(18) 0.0409(12) Uani 1 1 d . . . . .
F11 F -0.05790(14) 0.4693(3) 0.39698(18) 0.0447(13) Uani 1 1 d . . . . .
F12 F -0.02629(16) 0.5211(3) 0.45707(18) 0.0421(13) Uani 1 1 d . . . . .
F13 F 0.1941(6) 0.1506(8) 0.5432(5) 0.145(5) Uani 0.697(14) 1 d D U P H 1
F14 F 0.2426(6) 0.0945(9) 0.5165(7) 0.159(6) Uani 0.697(14) 1 d D U P H 1
F15 F 0.1798(7) 0.0972(10) 0.4823(6) 0.142(5) Uani 0.697(14) 1 d D U P H 1
F13' F 0.1792(15) 0.090(3) 0.4987(16) 0.143(5) Uani 0.303(14) 1 d D U P H 2
F14' F 0.2396(12) 0.124(2) 0.5393(14) 0.152(5) Uani 0.303(14) 1 d D U P H 2
F15' F 0.2276(13) 0.0852(14) 0.4816(12) 0.151(5) Uani 0.303(14) 1 d D U P H 2
F16 F 0.5851(3) 0.7232(7) 0.3627(6) 0.100(4) Uani 0.656(10) 1 d D U P C 1
F17 F 0.5524(4) 0.7596(9) 0.4142(4) 0.115(6) Uani 0.656(10) 1 d D . P C 1
F18 F 0.5624(4) 0.8288(7) 0.3616(8) 0.097(4) Uani 0.656(10) 1 d D U P C 1
F16' F 0.5841(7) 0.7208(14) 0.3277(12) 0.096(5) Uani 0.344(10) 1 d D U P C 2
F17' F 0.5718(9) 0.8086(19) 0.3508(14) 0.097(5) Uani 0.344(10) 1 d D U P C 2
F18' F 0.5652(6) 0.8003(12) 0.2801(9) 0.093(9) Uani 0.344(10) 1 d D . P C 2
F19 F 0.2573(3) 1.0871(6) 0.1472(3) 0.073(3) Uani 0.834(13) 1 d D U P I 1
F20 F 0.3200(4) 1.0661(5) 0.1402(4) 0.062(3) Uani 0.834(13) 1 d D U P I 1
F21 F 0.3042(3) 1.1269(3) 0.1962(3) 0.062(2) Uani 0.834(13) 1 d D U P I 1
F19' F 0.2672(13) 1.122(2) 0.1656(18) 0.069(4) Uani 0.166(13) 1 d D U P I 2
F20' F 0.311(2) 1.046(3) 0.1363(18) 0.065(4) Uani 0.166(13) 1 d D U P I 2
F21' F 0.3282(9) 1.105(2) 0.1885(13) 0.065(4) Uani 0.166(13) 1 d D U P I 2
C83 C 0.2700(6) 0.6406(16) 0.4037(8) 0.028(2) Uani 0.5 1 d . U P J 1
O15 O 0.2773(8) 0.6909(10) 0.3823(6) 0.035(3) Uani 0.5 1 d . U P J 1
O16 O 0.2943(10) 0.5950(12) 0.3984(10) 0.034(3) Uani 0.5 1 d . U P J 1
O17 O 0.2377(3) 0.6273(6) 0.4177(4) 0.031(2) Uani 0.5 1 d . U P J 1
O15' O 0.2796(8) 0.7049(10) 0.3932(6) 0.036(3) Uani 0.5 1 d . U P K 2
O16' O 0.2974(9) 0.5828(11) 0.3937(9) 0.028(3) Uani 0.5 1 d . U P K 2
H16' H 0.308506 0.561565 0.417252 0.041 Uiso 0.5 1 calc R U P K 2
C83' C 0.2807(6) 0.6405(16) 0.4063(7) 0.028(2) Uani 0.5 1 d D U P K 2
C84 C 0.2854(3) 0.6551(6) 0.4591(5) 0.033(3) Uani 0.5 1 d D U P K 2
F22 F 0.2480(4) 0.6433(8) 0.4700(5) 0.071(4) Uani 0.5 1 d D . P K 2
F23 F 0.2953(4) 0.7187(6) 0.4728(6) 0.081(5) Uani 0.5 1 d D . P K 2
F24 F 0.3104(4) 0.6130(8) 0.4852(4) 0.080(5) Uani 0.5 1 d D . P K 2

loop_
_atom_site_aniso_label
_atom_site_aniso_U_11
_atom_site_aniso_U_22
_atom_site_aniso_U_33
_atom_site_aniso_U_23
_atom_site_aniso_U_13
_atom_site_aniso_U_12
Ag1 0.0174(2) 0.0149(2) 0.0191(3) 0.0008(2) 0.0061(2) -0.0005(2)
Ag2 0.0157(3) 0.0200(3) 0.0360(3) 0.0100(2) 0.0065(2) 0.0002(2)
Ag3 0.0168(3) 0.0159(2) 0.0270(3) 0.0019(2) 0.0075(2) -0.0005(2)
Ag4 0.0230(3) 0.0355(3) 0.0240(3) -0.0047(3) 0.0015(2) 0.0053(3)
Ag5 0.0214(3) 0.0236(3) 0.0434(4) -0.0016(3) 0.0063(3) -0.0014(2)
Ag6 0.0233(3) 0.0271(3) 0.0406(4) 0.0042(3) 0.0033(3) -0.0022(2)
Ag7 0.0272(3) 0.0381(4) 0.0363(4) -0.0061(3) 0.0020(3) -0.0040(3)
Ag8 0.0308(3) 0.0243(3) 0.0307(3) -0.0049(2) 0.0058(2) -0.0002(3)
Ag9 0.0498(4) 0.0212(3) 0.0236(3) 0.0006(2) 0.0178(3) 0.0010(3)
Ag10 0.0303(3) 0.0236(3) 0.0190(3) 0.0007(2) 0.0048(2) -0.0058(2)
Ag11 0.0329(3) 0.0440(4) 0.0293(3) 0.0063(3) 0.0032(3) -0.0111(3)
Ag12 0.0228(7) 0.0324(15) 0.0182(4) 0.0027(5) 0.0064(3) -0.0063(9)
Ag1' 0.020(6) 0.019(8) 0.023(3) -0.003(3) 0.009(3) -0.004(6)
Ag13 0.0323(3) 0.0592(5) 0.0233(3) 0.0032(3) 0.0022(3) -0.0027(3)
Ag14 0.0215(3) 0.0213(3) 0.0247(3) -0.0029(2) 0.0038(2) 0.0037(2)
Ag15 0.0523(4) 0.0304(3) 0.0416(4) 0.0070(3) 0.0227(3) 0.0057(3)
Ag16 0.0247(3) 0.0335(4) 0.0613(5) -0.0082(3) 0.0086(3) -0.0047(3)
Ag17 0.0245(3) 0.0335(3) 0.0507(4) 0.0023(3) 0.0086(3) -0.0002(3)
Ag18 0.0365(4) 0.0343(3) 0.0294(3) 0.0095(3) 0.0058(3) 0.0088(3)
Ag19 0.0272(14) 0.0173(8) 0.0239(5) 0.0000(4) 0.0097(7) -0.0033(7)
Ag2' 0.039(8) 0.046(6) 0.029(3) 0.008(3) 0.002(4) -0.020(6)
Ag20 0.0466(4) 0.0277(3) 0.0310(3) 0.0023(3) 0.0104(3) 0.0019(3)
Ag21 0.0446(4) 0.0262(3) 0.0334(3) -0.0028(3) 0.0098(3) 0.0006(3)
Ag22 0.0293(3) 0.0258(3) 0.0201(3) 0.0015(2) 0.0063(2) -0.0049(2)
Ag23 0.0266(3) 0.0217(3) 0.0295(3) -0.0027(2) 0.0062(2) -0.0031(2)
Ag24 0.0242(3) 0.0224(3) 0.0221(3) 0.0043(2) 0.0009(2) 0.0001(2)
Ag25 0.0239(3) 0.0177(3) 0.0457(4) 0.0048(3) 0.0139(3) 0.0016(2)
Ag26 0.0290(3) 0.0397(4) 0.0250(3) -0.0046(3) 0.0051(2) -0.0102(3)
Ag27 0.0395(4) 0.0225(3) 0.0263(3) -0.0011(2) -0.0037(3) 0.0043(3)
Ag28 0.0345(4) 0.0429(4) 0.0492(4) -0.0057(3) 0.0065(3) -0.0100(3)
Ag29 0.0380(4) 0.0505(4) 0.0457(4) 0.0045(3) 0.0054(3) -0.0149(3)
Ag30 0.0191(6) 0.0270(11) 0.0354(16) 0.0058(9) 0.0081(7) 0.0036(5)
Ag3' 0.032(3) 0.031(2) 0.067(10) -0.002(3) 0.024(4) 0.0018(18)
Ag31 0.0226(3) 0.0327(3) 0.0407(4) 0.0043(3) 0.0068(3) 0.0064(3)
S1 0.0166(8) 0.0172(8) 0.0176(8) 0.0032(7) 0.0033(6) -0.0026(7)
S2 0.0141(8) 0.0202(9) 0.0223(9) 0.0027(7) 0.0033(7) -0.0012(7)
S3 0.0191(8) 0.0163(8) 0.0132(8) 0.0007(6) 0.0031(6) -0.0002(7)
S4 0.0218(9) 0.0269(10) 0.0225(9) -0.0063(8) -0.0035(7) 0.0006(8)
S5 0.0177(9) 0.0258(10) 0.0374(11) 0.0030(8) 0.0005(8) 0.0034(8)
S6 0.0275(10) 0.0339(11) 0.0320(11) -0.0007(9) -0.0014(8) -0.0072(9)
S7 0.0356(11) 0.0215(9) 0.0283(10) 0.0017(8) -0.0042(8) -0.0137(8)
S8 0.0458(12) 0.0277(10) 0.0186(9) -0.0045(8) 0.0045(8) 0.0010(9)
S9 0.0181(8) 0.0267(9) 0.0126(8) 0.0009(7) 0.0047(6) -0.0029(7)
S10 0.0292(10) 0.0204(9) 0.0159(8) -0.0032(7) 0.0047(7) 0.0020(8)
S11 0.0222(9) 0.0456(12) 0.0171(9) -0.0022(8) 0.0036(7) -0.0142(9)
S12 0.0176(9) 0.0196(9) 0.0297(10) -0.0063(8) 0.0039(7) -0.0027(7)
S13 0.0221(9) 0.0174(9) 0.0289(10) -0.0030(7) 0.0037(7) 0.0003(7)
S14 0.0255(10) 0.0315(11) 0.0278(10) -0.0029(8) 0.0101(8) -0.0037(8)
S15 0.0220(10) 0.0298(11) 0.0457(12) -0.0053(9) 0.0126(9) -0.0003(8)
S16 0.0259(10) 0.0316(11) 0.0500(13) 0.0109(10) 0.0188(9) 0.0041(9)
S17 0.0239(9) 0.0244(9) 0.0160(8) 0.0049(7) 0.0024(7) -0.0015(8)
S18 0.0219(9) 0.0225(9) 0.0185(8) 0.0033(7) 0.0001(7) -0.0007(7)
S19 0.0261(10) 0.0239(9) 0.0230(9) 0.0059(8) 0.0064(7) 0.0077(8)
S20 0.0215(9) 0.0216(9) 0.0308(10) -0.0012(8) 0.0022(8) 0.0025(8)
O1 0.029(3) 0.026(3) 0.065(4) -0.013(3) 0.007(3) -0.005(3)
O2 0.048(4) 0.089(6) 0.044(4) -0.027(4) 0.022(3) -0.030(4)
O3 0.108(7) 0.084(6) 0.049(4) -0.020(4) 0.048(5) -0.042(5)
O4 0.118(7) 0.044(4) 0.075(5) 0.002(4) 0.061(5) -0.005(5)
O5 0.128(8) 0.053(5) 0.100(7) 0.022(5) 0.083(7) 0.034(5)
O6 0.066(5) 0.044(4) 0.082(6) -0.020(4) 0.026(4) 0.009(4)
O7 0.027(3) 0.030(3) 0.048(4) 0.011(3) 0.016(3) 0.002(3)
O8 0.025(3) 0.034(3) 0.037(3) 0.014(3) 0.003(2) -0.003(2)
O9 0.091(6) 0.093(6) 0.087(6) 0.048(5) -0.013(5) -0.039(5)
O10 0.146(9) 0.032(4) 0.045(5) 0.017(3) 0.005(5) -0.012(5)
O11 0.030(4) 0.068(6) 0.150(9) 0.012(6) 0.022(5) -0.011(4)
O12 0.042(5) 0.056(5) 0.177(10) 0.026(6) -0.001(5) -0.017(4)
O13 0.036(4) 0.033(3) 0.081(5) 0.011(3) 0.021(3) 0.003(3)
O14 0.038(3) 0.030(3) 0.049(4) 0.005(3) 0.014(3) 0.001(3)
O18 0.128(7) 0.099(6) 0.094(6) -0.030(5) 0.074(5) -0.033(5)
O20 0.101(6) 0.119(7) 0.138(7) 0.042(6) -0.066(6) -0.017(6)
O21 0.226(7) 0.226(7) 0.227(7) -0.0001(10) 0.0297(14) 0.0000(10)
O19 0.072(5) 0.065(5) 0.055(5) 0.003(4) -0.012(4) 0.034(4)
O22 0.148(7) 0.128(7) 0.084(6) 0.005(5) 0.008(6) -0.008(6)
O23 0.136(7) 0.149(8) 0.130(7) 0.020(7) 0.012(6) 0.004(7)
O24 0.116(10) 0.224(13) 0.224(15) 0.042(14) 0.087(12) -0.039(9)
N1 0.086(6) 0.082(6) 0.068(6) 0.032(5) 0.038(5) 0.008(5)
N2 0.091(7) 0.136(8) 0.061(6) 0.003(6) 0.008(5) 0.019(6)
N3 0.058(6) 0.122(9) 0.123(9) -0.011(7) -0.038(6) 0.008(6)
N4 0.099(7) 0.089(6) 0.143(8) -0.017(6) 0.043(6) 0.000(6)
N5 0.176(10) 0.104(8) 0.095(7) 0.007(6) 0.055(7) 0.002(7)
N6 0.091(7) 0.141(9) 0.096(7) 0.029(7) 0.025(6) -0.004(7)
N7 0.096(7) 0.155(9) 0.209(10) 0.020(9) 0.058(8) -0.030(7)
C1 0.038(5) 0.052(6) 0.027(4) -0.023(4) -0.009(4) 0.008(4)
C2 0.053(6) 0.042(5) 0.041(5) -0.018(4) -0.006(4) 0.013(5)
C3 0.042(6) 0.124(12) 0.050(7) -0.043(7) -0.011(5) -0.006(7)
C4 0.080(8) 0.059(7) 0.019(4) -0.008(4) -0.001(4) 0.029(6)
C5 0.019(4) 0.027(4) 0.041(5) 0.006(4) -0.006(3) 0.009(3)
C6 0.030(5) 0.031(5) 0.062(6) 0.005(4) -0.004(4) 0.005(4)
C7 0.029(5) 0.049(6) 0.049(6) 0.001(5) -0.009(4) 0.008(4)
C8 0.027(5) 0.047(6) 0.052(6) 0.007(5) 0.005(4) 0.007(4)
C9 0.037(5) 0.056(6) 0.040(5) -0.003(5) -0.008(4) -0.002(5)
C10 0.048(11) 0.037(10) 0.046(11) 0.013(8) -0.011(8) 0.015(8)
C11 0.054(13) 0.087(18) 0.033(10) -0.004(10) 0.019(9) -0.023(12)
C12 0.056(13) 0.038(10) 0.037(10) -0.003(8) -0.016(9) 0.002(9)
C10' 0.11(3) 0.074(19) 0.027(12) -0.006(12) -0.024(14) 0.032(18)
C11' 0.07(2) 0.077(19) 0.047(14) -0.009(13) -0.026(13) 0.037(16)
C12' 0.027(12) 0.074(19) 0.10(2) -0.029(16) -0.029(13) 0.004(12)
C13 0.086(8) 0.035(5) 0.042(6) -0.001(4) -0.012(5) -0.028(6)
C14 0.061(7) 0.035(5) 0.038(5) -0.007(4) -0.012(5) -0.003(5)
C15 0.130(9) 0.052(6) 0.090(8) -0.029(6) -0.031(7) 0.013(6)
C16 0.126(9) 0.100(8) 0.107(9) 0.003(7) 0.009(7) -0.068(7)
C17 0.115(10) 0.043(6) 0.017(4) -0.017(4) 0.009(5) -0.018(6)
C18 0.097(10) 0.102(10) 0.016(5) 0.002(6) -0.011(5) -0.038(8)
C19 0.118(12) 0.087(10) 0.033(6) -0.019(6) 0.022(7) 0.024(9)
C20 0.132(9) 0.073(7) 0.065(7) -0.025(6) 0.002(7) -0.013(7)
C21 0.024(4) 0.055(5) 0.013(3) 0.002(4) 0.006(3) 0.009(4)
C22 0.032(5) 0.073(7) 0.019(4) -0.010(4) 0.004(3) 0.005(5)
C23 0.032(5) 0.087(8) 0.015(4) -0.010(4) -0.001(3) 0.003(5)
C24 0.041(5) 0.091(8) 0.023(4) 0.021(5) 0.013(4) 0.003(5)
C25 0.033(4) 0.028(4) 0.014(3) -0.003(3) 0.001(3) -0.001(3)
C26 0.049(6) 0.041(5) 0.026(4) -0.004(4) 0.016(4) 0.001(4)
C27 0.038(5) 0.045(5) 0.022(4) -0.004(4) 0.001(3) 0.005(4)
C28 0.056(6) 0.033(5) 0.025(4) -0.007(4) -0.003(4) -0.004(4)
C29 0.021(4) 0.036(4) 0.022(4) -0.005(3) -0.001(3) -0.013(3)
C30 0.026(4) 0.038(5) 0.029(4) -0.004(4) 0.001(3) -0.010(4)
C31 0.037(5) 0.056(6) 0.023(4) -0.009(4) 0.004(4) -0.021(4)
C32 0.039(5) 0.043(6) 0.051(6) 0.008(5) -0.013(4) -0.009(4)
C33 0.021(4) 0.019(4) 0.029(4) -0.004(3) 0.006(3) -0.007(3)
C34 0.026(4) 0.039(5) 0.031(4) -0.002(4) 0.010(3) -0.005(4)
C35 0.033(5) 0.022(4) 0.060(6) -0.014(4) 0.019(4) -0.014(4)
C36 0.027(4) 0.039(5) 0.033(4) -0.001(4) -0.002(3) -0.017(4)
C37 0.025(4) 0.019(4) 0.032(4) -0.008(3) -0.004(3) 0.004(3)
C38 0.036(5) 0.015(4) 0.044(5) 0.000(3) -0.003(4) -0.002(3)
C39 0.033(5) 0.033(5) 0.051(6) -0.010(4) 0.003(4) 0.009(4)
C40 0.032(5) 0.031(4) 0.033(5) -0.006(4) -0.002(4) 0.003(4)
C41 0.032(5) 0.043(5) 0.036(5) -0.010(4) 0.016(4) -0.006(4)
C42 0.041(6) 0.103(10) 0.076(8) -0.061(8) 0.015(6) -0.016(6)
C43 0.068(8) 0.060(7) 0.068(8) -0.014(6) 0.023(6) 0.023(6)
C44 0.137(13) 0.063(8) 0.062(8) -0.009(6) 0.066(8) -0.004(8)
C45 0.029(5) 0.046(6) 0.064(7) -0.015(5) 0.025(5) -0.010(4)
C46 0.096(11) 0.076(10) 0.121(13) -0.008(9) 0.054(10) 0.038(9)
C47 0.071(7) 0.115(9) 0.111(8) -0.025(7) 0.050(7) -0.012(7)
C48 0.064(8) 0.165(16) 0.057(8) -0.024(9) 0.027(7) 0.008(9)
C49 0.032(5) 0.039(5) 0.072(7) 0.022(5) 0.028(5) -0.002(4)
C50 0.045(6) 0.048(6) 0.086(8) 0.013(6) 0.021(6) -0.025(5)
C51 0.059(7) 0.066(7) 0.060(7) 0.018(6) 0.035(6) -0.011(6)
C52 0.037(6) 0.084(9) 0.107(10) 0.045(8) 0.050(6) 0.016(6)
C53 0.032(4) 0.025(4) 0.014(3) 0.005(3) 0.002(3) 0.001(3)
C54 0.051(5) 0.030(4) 0.020(4) 0.002(3) 0.004(4) -0.002(4)
C55 0.043(5) 0.036(5) 0.030(4) 0.016(4) 0.011(4) -0.002(4)
C56 0.042(5) 0.028(4) 0.026(4) 0.007(3) -0.001(4) 0.000(4)
C57 0.030(4) 0.028(4) 0.015(3) 0.006(3) -0.003(3) 0.001(3)
C58 0.041(5) 0.045(5) 0.028(4) 0.015(4) 0.014(4) 0.019(4)
C59 0.027(4) 0.045(5) 0.036(5) 0.011(4) 0.004(4) 0.005(4)
C60 0.034(5) 0.053(6) 0.047(6) 0.004(5) -0.017(4) -0.003(4)
C61 0.021(4) 0.044(5) 0.036(5) 0.009(4) 0.011(3) 0.015(4)
C62 0.034(5) 0.049(6) 0.068(7) 0.016(5) 0.003(5) 0.019(5)
C63 0.048(6) 0.041(5) 0.050(6) 0.008(5) 0.001(5) 0.026(5)
C64 0.034(5) 0.086(8) 0.044(6) 0.000(5) 0.019(4) 0.023(5)
C65 0.024(4) 0.020(4) 0.045(5) -0.002(4) 0.000(4) 0.003(3)
C66 0.041(5) 0.051(6) 0.034(5) 0.008(4) 0.003(4) 0.016(5)
C67 0.062(7) 0.020(4) 0.051(6) -0.007(4) -0.008(5) -0.004(4)
C68 0.032(5) 0.029(5) 0.061(6) 0.000(4) 0.007(4) 0.015(4)
C69 0.020(4) 0.034(4) 0.025(4) 0.002(3) 0.001(3) -0.005(3)
C70 0.029(5) 0.038(5) 0.045(5) 0.004(4) 0.001(4) -0.006(4)
C71 0.044(4) 0.010(3) 0.007(3) 0.004(2) 0.007(3) -0.002(3)
C72 0.053(7) 0.056(7) 0.057(7) 0.024(6) 0.015(5) 0.011(6)
C73 0.064(7) 0.036(6) 0.061(7) -0.007(5) 0.023(6) 0.015(5)
C74 0.072(8) 0.048(7) 0.071(8) -0.010(6) 0.039(7) 0.010(6)
C75 0.022(4) 0.025(4) 0.026(4) -0.001(3) 0.006(3) 0.000(3)
C76 0.028(4) 0.032(4) 0.029(4) -0.006(4) 0.012(3) -0.011(4)
C77 0.130(11) 0.063(8) 0.051(7) 0.028(6) -0.021(7) -0.044(8)
C78 0.159(12) 0.088(10) 0.085(10) 0.029(8) -0.012(10) -0.026(10)
C79 0.029(6) 0.083(10) 0.155(15) 0.036(10) 0.005(7) -0.015(7)
C80 0.033(9) 0.092(15) 0.071(12) 0.036(11) 0.003(8) -0.015(9)
C80' 0.033(6) 0.105(9) 0.146(11) 0.027(9) -0.006(7) -0.014(6)
C81 0.039(5) 0.021(4) 0.030(4) -0.002(3) 0.005(4) 0.000(4)
C82 0.062(7) 0.044(6) 0.028(5) 0.005(4) 0.012(4) -0.007(5)
C85 0.131(9) 0.074(7) 0.052(6) -0.007(6) 0.055(7) -0.042(7)
C86 0.082(7) 0.076(7) 0.064(6) 0.033(6) 0.037(6) 0.012(6)
C87 0.099(8) 0.122(9) 0.096(8) 0.046(8) 0.021(7) 0.002(8)
C88 0.090(9) 0.144(11) 0.090(9) -0.023(9) 0.019(8) 0.054(9)
C89 0.101(9) 0.136(10) 0.060(7) -0.003(7) -0.004(7) -0.010(8)
C90 0.115(9) 0.119(10) 0.061(7) 0.022(7) 0.011(7) 0.006(8)
C91 0.065(8) 0.165(10) 0.131(10) -0.037(9) -0.016(8) 0.028(8)
C92 0.080(10) 0.135(12) 0.125(12) 0.001(11) -0.041(9) 0.023(10)
C92' 0.080(10) 0.135(12) 0.125(12) 0.001(11) -0.041(9) 0.023(10)
C93 0.107(9) 0.164(12) 0.169(12) -0.022(10) -0.028(9) -0.016(9)
C94 0.148(11) 0.168(11) 0.155(11) -0.014(10) 0.045(10) -0.006(10)
C95 0.098(7) 0.101(7) 0.148(8) -0.008(7) 0.044(7) -0.005(6)
C96 0.107(9) 0.093(9) 0.157(10) -0.032(8) 0.046(8) 0.009(8)
C97 0.169(10) 0.135(10) 0.080(8) -0.001(8) 0.001(8) 0.009(9)
C98 0.181(12) 0.131(10) 0.101(9) 0.006(9) 0.062(9) -0.010(10)
C99 0.184(12) 0.083(9) 0.110(10) 0.007(8) 0.048(9) -0.002(9)
C100 0.127(9) 0.142(10) 0.120(9) 0.034(9) 0.010(8) -0.008(9)
C101 0.121(10) 0.164(12) 0.131(10) 0.005(10) 0.037(9) 0.006(10)
C102 0.088(9) 0.151(11) 0.081(8) 0.019(8) 0.001(7) 0.010(9)
C103 0.108(10) 0.213(14) 0.237(16) 0.022(14) 0.078(13) -0.045(10)
C104 0.099(10) 0.163(12) 0.240(13) 0.032(12) 0.043(11) -0.029(10)
C105 0.120(8) 0.140(9) 0.187(9) 0.022(8) 0.032(7) -0.019(7)
F1 0.054(5) 0.024(4) 0.068(8) 0.000(4) -0.003(5) -0.009(4)
F2 0.040(4) 0.047(6) 0.066(6) -0.027(5) 0.001(4) -0.006(4)
F3 0.061(5) 0.045(9) 0.046(4) -0.008(6) -0.024(4) -0.008(6)
F1' 0.052(6) 0.033(7) 0.065(7) -0.014(6) -0.005(6) -0.008(6)
F2' 0.049(6) 0.044(8) 0.056(7) -0.015(6) -0.007(6) -0.007(6)
F3' 0.052(6) 0.041(9) 0.054(6) -0.012(7) -0.015(6) -0.010(7)
F4 0.108(8) 0.110(8) 0.077(6) -0.012(6) 0.040(7) 0.003(7)
F5 0.072(6) 0.126(8) 0.075(6) -0.015(6) 0.045(5) -0.021(6)
F6 0.096(7) 0.146(9) 0.056(5) 0.014(7) 0.017(5) 0.026(8)
F4' 0.091(9) 0.120(9) 0.086(8) -0.010(8) 0.032(8) -0.002(8)
F5' 0.101(8) 0.134(9) 0.071(7) 0.002(7) 0.027(7) 0.005(8)
F6' 0.104(8) 0.130(9) 0.064(7) 0.002(8) 0.026(7) 0.013(8)
F7 0.093(7) 0.054(9) 0.101(10) -0.016(7) 0.026(7) 0.033(6)
F8 0.095(8) 0.058(7) 0.101(8) -0.039(6) 0.032(6) 0.005(6)
F9 0.098(8) 0.063(8) 0.094(7) -0.037(6) 0.022(6) 0.011(6)
F7' 0.089(7) 0.056(9) 0.107(9) -0.023(7) 0.030(6) 0.017(5)
F8' 0.101(8) 0.042(5) 0.100(8) -0.012(6) 0.043(6) 0.021(5)
F9' 0.103(9) 0.077(8) 0.092(7) -0.051(6) 0.005(6) 0.016(7)
F10 0.042(3) 0.038(3) 0.047(3) 0.003(2) 0.021(2) -0.009(2)
F11 0.021(2) 0.065(4) 0.048(3) -0.002(3) 0.006(2) -0.011(2)
F12 0.045(3) 0.041(3) 0.045(3) -0.013(2) 0.023(2) -0.008(2)
F13 0.200(10) 0.113(8) 0.114(10) 0.076(7) -0.004(9) -0.055(8)
F14 0.209(10) 0.114(9) 0.143(12) 0.093(8) -0.021(9) -0.034(8)
F15 0.191(10) 0.084(7) 0.142(11) 0.066(8) -0.013(9) -0.073(7)
F13' 0.196(10) 0.097(8) 0.128(11) 0.073(8) -0.010(9) -0.064(8)
F14' 0.205(10) 0.110(9) 0.129(11) 0.080(8) -0.020(10) -0.047(9)
F15' 0.202(10) 0.104(8) 0.137(11) 0.077(8) -0.016(9) -0.058(8)
F16 0.035(5) 0.112(8) 0.147(11) 0.017(8) -0.008(7) -0.008(5)
F17 0.068(8) 0.214(17) 0.061(7) -0.006(9) -0.006(6) -0.061(9)
F18 0.035(6) 0.101(9) 0.151(11) 0.037(8) -0.007(6) -0.017(6)
F16' 0.031(6) 0.109(8) 0.145(11) 0.026(10) -0.003(8) -0.013(6)
F17' 0.033(6) 0.106(8) 0.148(11) 0.028(8) -0.005(7) -0.014(6)
F18' 0.047(12) 0.089(17) 0.15(2) 0.026(15) 0.039(13) -0.029(11)
F19 0.084(5) 0.068(6) 0.065(5) 0.034(4) 0.006(4) 0.008(4)
F20 0.089(6) 0.052(6) 0.053(4) 0.016(4) 0.044(4) 0.011(5)
F21 0.101(6) 0.027(3) 0.063(4) 0.001(3) 0.033(4) -0.011(4)
F19' 0.095(8) 0.047(8) 0.067(8) 0.014(7) 0.022(7) 0.003(8)
F20' 0.088(7) 0.055(7) 0.058(6) 0.022(6) 0.028(7) 0.007(7)
F21' 0.095(8) 0.047(7) 0.059(6) 0.014(6) 0.035(7) 0.001(7)
C83 0.040(5) 0.020(4) 0.027(4) -0.005(4) 0.012(4) -0.001(5)
O15 0.049(5) 0.027(6) 0.031(6) -0.009(4) 0.008(5) 0.003(5)
O16 0.045(5) 0.027(6) 0.031(5) -0.004(5) 0.010(5) -0.001(5)
O17 0.033(5) 0.025(4) 0.035(5) -0.002(4) 0.009(4) -0.001(4)
O15' 0.048(5) 0.025(6) 0.035(6) -0.010(5) 0.008(5) 0.002(5)
O16' 0.038(5) 0.019(6) 0.029(5) -0.009(4) 0.012(4) 0.005(5)
C83' 0.041(5) 0.017(4) 0.028(4) -0.005(4) 0.012(4) 0.004(5)
C84 0.039(6) 0.029(5) 0.031(5) -0.004(5) 0.009(5) 0.003(5)
F22 0.062(8) 0.088(10) 0.075(9) 0.012(8) 0.049(7) 0.003(7)
F23 0.074(9) 0.060(9) 0.111(12) -0.053(8) 0.017(8) -0.016(7)
F24 0.081(10) 0.114(12) 0.038(7) 0.002(7) -0.016(6) 0.038(9)

loop_
_atom_type_symbol
_atom_type_description
_atom_type_scat_dispersion_real
_atom_type_scat_dispersion_imag
_atom_type_scat_source
C C 0.0033 0.0016 'International Tables Vol C Tables 4.2.6.8 and 6.1.1.4'
H H 0.0000 0.0000 'International Tables Vol C Tables 4.2.6.8 and 6.1.1.4'
Ag Ag -0.8971 1.1015 'International Tables Vol C Tables 4.2.6.8 and 6.1.1.4'
O O 0.0106 0.0060 'International Tables Vol C Tables 4.2.6.8 and 6.1.1.4'
S S 0.1246 0.1234 'International Tables Vol C Tables 4.2.6.8 and 6.1.1.4'
F F 0.0171 0.0103 'International Tables Vol C Tables 4.2.6.8 and 6.1.1.4'
N N 0.0061 0.0033 'International Tables Vol C Tables 4.2.6.8 and 6.1.1.4'

loop_
_citation_id
_citation_doi
_citation_year
1 10.1039/c9nj05076k 2020

loop_
_geom_angle_atom_site_label_1
_geom_angle_atom_site_label_2
_geom_angle_atom_site_label_3
_geom_angle
_geom_angle_site_symmetry_1
_geom_angle_site_symmetry_3
_geom_angle_publ_flag
S1 Ag1 S3 166.26(6) . . ?
S1 Ag1 Ag9 132.33(5) . . ?
S3 Ag1 Ag9 58.37(4) . . ?
S1 Ag1 Ag3 113.46(4) . . ?
S3 Ag1 Ag3 53.48(4) . . ?
Ag9 Ag1 Ag3 94.54(2) . . ?
S1 Ag1 Ag12 108.76(13) . . ?
S3 Ag1 Ag12 70.04(12) . . ?
Ag9 Ag1 Ag12 108.51(13) . . ?
Ag3 Ag1 Ag12 90.85(4) . . ?
S1 Ag1 Ag2 54.31(4) . . ?
S3 Ag1 Ag2 112.85(4) . . ?
Ag9 Ag1 Ag2 130.53(3) . . ?
Ag3 Ag1 Ag2 59.378(18) . . ?
Ag12 Ag1 Ag2 112.69(10) . . ?
S1 Ag1 Ag10 54.09(4) . . ?
S3 Ag1 Ag10 117.22(4) . . ?
Ag9 Ag1 Ag10 168.77(3) . . ?
Ag3 Ag1 Ag10 89.59(2) . . ?
Ag12 Ag1 Ag10 60.91(13) . . ?
Ag2 Ag1 Ag10 60.334(19) . . ?
S1 Ag1 Ag1' 118.9(6) . . ?
S3 Ag1 Ag1' 61.1(6) . . ?
Ag9 Ag1 Ag1' 98.3(7) . . ?
Ag3 Ag1 Ag1' 89.15(18) . . ?
Ag2 Ag1 Ag1' 120.3(5) . . ?
Ag10 Ag1 Ag1' 71.3(7) . . ?
S1 Ag1 Ag4 56.63(4) . . ?
S3 Ag1 Ag4 133.35(4) . . ?
Ag9 Ag1 Ag4 75.73(2) . . ?
Ag3 Ag1 Ag4 129.70(2) . . ?
Ag12 Ag1 Ag4 139.30(4) . . ?
Ag2 Ag1 Ag4 89.71(2) . . ?
Ag10 Ag1 Ag4 109.43(2) . . ?
Ag1' Ag1 Ag4 140.70(15) . . ?
S1 Ag1 Ag13 57.26(4) . . ?
S3 Ag1 Ag13 129.88(5) . . ?
Ag9 Ag1 Ag13 116.03(2) . . ?
Ag3 Ag1 Ag13 145.67(2) . . ?
Ag12 Ag1 Ag13 65.79(8) . . ?
Ag2 Ag1 Ag13 105.21(2) . . ?
Ag10 Ag1 Ag13 57.531(18) . . ?
Ag1' Ag1 Ag13 72.1(4) . . ?
Ag4 Ag1 Ag13 75.95(2) . . ?
S1 Ag2 S2 163.69(6) . . ?
S1 Ag2 Ag3 112.49(5) . . ?
S2 Ag2 Ag3 53.65(4) . . ?
S1 Ag2 Ag1 52.55(4) . . ?
S2 Ag2 Ag1 113.65(5) . . ?
Ag3 Ag2 Ag1 60.162(18) . . ?
S1 Ag2 Ag10 54.89(4) . . ?
S2 Ag2 Ag10 113.02(5) . . ?
Ag3 Ag2 Ag10 91.52(2) . . ?
Ag1 Ag2 Ag10 62.913(19) . . ?
S1 Ag2 Ag6 132.27(5) . . ?
S2 Ag2 Ag6 63.49(4) . . ?
Ag3 Ag2 Ag6 102.43(2) . . ?
Ag1 Ag2 Ag6 140.60(3) . . ?
Ag10 Ag2 Ag6 156.47(3) . . ?
S1 Ag2 Ag11 114.95(5) . . ?
S2 Ag2 Ag11 54.75(4) . . ?
Ag3 Ag2 Ag11 69.59(2) . . ?
Ag1 Ag2 Ag11 99.39(2) . . ?
Ag10 Ag2 Ag11 60.087(19) . . ?
Ag6 Ag2 Ag11 107.01(2) . . ?
S1 Ag2 Ag5 62.82(4) . . ?
S2 Ag2 Ag5 133.11(5) . . ?
Ag3 Ag2 Ag5 142.69(3) . . ?
Ag1 Ag2 Ag5 102.06(2) . . ?
Ag10 Ag2 Ag5 109.83(2) . . ?
Ag6 Ag2 Ag5 69.628(19) . . ?
Ag11 Ag2 Ag5 147.59(3) . . ?
S3 Ag3 S2 168.02(6) . . ?
S3 Ag3 Ag2' 68.8(10) . . ?
S2 Ag3 Ag2' 111.7(10) . . ?
S3 Ag3 Ag2 114.07(4) . . ?
S2 Ag3 Ag2 54.67(4) . . ?
Ag2' Ag3 Ag2 119.2(8) . . ?
S3 Ag3 Ag1 53.61(4) . . ?
S2 Ag3 Ag1 114.97(5) . . ?
Ag2' Ag3 Ag1 94.7(3) . . ?
Ag2 Ag3 Ag1 60.460(18) . . ?
S3 Ag3 Ag8 57.94(4) . . ?
S2 Ag3 Ag8 131.19(5) . . ?
Ag2' Ag3 Ag8 103.7(10) . . ?
Ag2 Ag3 Ag8 130.14(3) . . ?
Ag1 Ag3 Ag8 93.72(2) . . ?
S3 Ag3 Ag18 131.19(5) . . ?
S2 Ag3 Ag18 54.99(4) . . ?
Ag2' Ag3 Ag18 65.7(8) . . ?
Ag2 Ag3 Ag18 102.89(2) . . ?
Ag1 Ag3 Ag18 145.32(3) . . ?
Ag8 Ag3 Ag18 117.92(2) . . ?
S3 Ag3 Ag19 61.47(12) . . ?
S2 Ag3 Ag19 119.36(11) . . ?
Ag2 Ag3 Ag19 123.21(6) . . ?
Ag1 Ag3 Ag19 91.45(10) . . ?
Ag8 Ag3 Ag19 97.02(7) . . ?
Ag18 Ag3 Ag19 72.03(11) . . ?
S3 Ag3 Ag7 130.81(5) . . ?
S2 Ag3 Ag7 57.33(5) . . ?
Ag2' Ag3 Ag7 138.1(3) . . ?
Ag2 Ag3 Ag7 88.60(2) . . ?
Ag1 Ag3 Ag7 127.13(3) . . ?
Ag8 Ag3 Ag7 73.86(2) . . ?
Ag18 Ag3 Ag7 78.44(2) . . ?
Ag19 Ag3 Ag7 140.25(9) . . ?
S9 Ag4 S4 149.85(6) . . ?
S9 Ag4 S1 119.38(6) . . ?
S4 Ag4 S1 88.04(6) . . ?
S9 Ag4 Ag25 54.06(4) . . ?
S4 Ag4 Ag25 114.84(5) . . ?
S1 Ag4 Ag25 96.33(4) . . ?
S9 Ag4 Ag1 78.55(4) . . ?
S4 Ag4 Ag1 131.60(5) . . ?
S1 Ag4 Ag1 48.10(4) . . ?
Ag25 Ag4 Ag1 92.61(2) . . ?
S9 Ag4 Ag26 113.11(5) . . ?
S4 Ag4 Ag26 50.52(5) . . ?
S1 Ag4 Ag26 89.21(4) . . ?
Ag25 Ag4 Ag26 64.52(2) . . ?
Ag1 Ag4 Ag26 130.42(2) . . ?
S5 Ag5 S4 170.05(7) . . ?
S5 Ag5 Ag27 116.89(5) . . ?
S4 Ag5 Ag27 54.58(5) . . ?
S5 Ag5 Ag2 66.87(5) . . ?
S4 Ag5 Ag2 122.48(5) . . ?
Ag27 Ag5 Ag2 135.94(3) . . ?
S5 Ag6 S6 168.10(7) . . ?
S5 Ag6 Ag28 116.92(5) . . ?
S6 Ag6 Ag28 54.98(5) . . ?
S5 Ag6 Ag2 67.68(5) . . ?
S6 Ag6 Ag2 124.18(6) . . ?
Ag28 Ag6 Ag2 135.51(3) . . ?
S7 Ag7 O15 91.2(5) . . ?
S7 Ag7 S6 147.59(7) . . ?
O15 Ag7 S6 103.6(5) . . ?
S7 Ag7 S2 116.42(6) . . ?
O15 Ag7 S2 94.7(3) . . ?
S6 Ag7 S2 91.24(6) . . ?
S7 Ag7 Ag3 77.74(5) . . ?
O15 Ag7 Ag3 65.1(4) . . ?
S6 Ag7 Ag3 134.62(6) . . ?
S2 Ag7 Ag3 49.43(4) . . ?
S7 Ag7 Ag29 106.22(5) . . ?
O15 Ag7 Ag29 153.5(5) . . ?
S6 Ag7 Ag29 51.64(5) . . ?
S2 Ag7 Ag29 95.04(4) . . ?
Ag3 Ag7 Ag29 137.19(3) . . ?
S7 Ag8 S8 141.37(7) . . ?
S7 Ag8 S3 126.20(6) . . ?
S8 Ag8 S3 91.80(6) . . ?
S7 Ag8 Ag3 81.15(5) . . ?
S8 Ag8 Ag3 135.79(5) . . ?
S3 Ag8 Ag3 51.58(4) . . ?
S7 Ag8 Ag20 114.46(6) . . ?
S8 Ag8 Ag20 50.39(5) . . ?
S3 Ag8 Ag20 91.47(4) . . ?
Ag3 Ag8 Ag20 137.30(3) . . ?
S7 Ag8 Ag9 160.32(6) . . ?
S8 Ag8 Ag9 50.65(5) . . ?
S3 Ag8 Ag9 50.58(4) . . ?
Ag3 Ag8 Ag9 85.15(2) . . ?
Ag20 Ag8 Ag9 85.17(2) . . ?
S9 Ag9 S8 137.41(6) . . ?
S9 Ag9 S3 131.26(6) . . ?
S8 Ag9 S3 91.06(6) . . ?
S9 Ag9 Ag1 84.10(4) . . ?
S8 Ag9 Ag1 135.82(5) . . ?
S3 Ag9 Ag1 52.60(4) . . ?
S9 Ag9 Ag21 111.58(5) . . ?
S8 Ag9 Ag21 51.41(5) . . ?
S3 Ag9 Ag21 93.85(4) . . ?
Ag1 Ag9 Ag21 139.84(3) . . ?
S9 Ag9 Ag8 159.97(5) . . ?
S8 Ag9 Ag8 49.23(5) . . ?
S3 Ag9 Ag8 51.11(4) . . ?
Ag1 Ag9 Ag8 86.59(2) . . ?
Ag21 Ag9 Ag8 86.80(2) . . ?
O1 Ag10 S10 119.69(17) . . ?
O1 Ag10 S1 101.95(17) . . ?
S10 Ag10 S1 136.40(6) . . ?
O1 Ag10 Ag2 133.60(16) . . ?
S10 Ag10 Ag2 100.34(5) . . ?
S1 Ag10 Ag2 51.57(4) . . ?
O1 Ag10 Ag13 77.58(15) . . ?
S10 Ag10 Ag13 115.85(5) . . ?
S1 Ag10 Ag13 58.62(4) . . ?
Ag2 Ag10 Ag13 106.60(2) . . ?
O1 Ag10 Ag12 117.24(15) . . ?
S10 Ag10 Ag12 50.55(5) . . ?
S1 Ag10 Ag12 100.46(5) . . ?
Ag2 Ag10 Ag12 105.81(5) . . ?
Ag13 Ag10 Ag12 66.29(3) . . ?
O1 Ag10 Ag1 139.11(16) . . ?
S10 Ag10 Ag1 88.28(4) . . ?
S1 Ag10 Ag1 49.29(4) . . ?
Ag2 Ag10 Ag1 56.752(18) . . ?
Ag13 Ag10 Ag1 62.84(2) . . ?
Ag12 Ag10 Ag1 56.47(4) . . ?
O1 Ag10 Ag11 123.40(16) . . ?
S10 Ag10 Ag11 53.85(5) . . ?
S1 Ag10 Ag11 113.83(4) . . ?
Ag2 Ag10 Ag11 62.290(19) . . ?
Ag13 Ag10 Ag11 158.83(3) . . ?
Ag12 Ag10 Ag11 98.20(4) . . ?
Ag1 Ag10 Ag11 96.86(2) . . ?
O1 Ag10 Ag15 69.10(15) . . ?
S10 Ag10 Ag15 140.70(5) . . ?
S1 Ag10 Ag15 64.11(4) . . ?
Ag2 Ag10 Ag15 64.98(2) . . ?
Ag13 Ag10 Ag15 103.41(2) . . ?
Ag12 Ag10 Ag15 164.57(4) . . ?
Ag1 Ag10 Ag15 109.05(2) . . ?
Ag11 Ag10 Ag15 88.42(2) . . ?
O3 Ag11 S10 109.6(3) . . ?
O3 Ag11 S14 99.7(2) . . ?
S10 Ag11 S14 106.76(6) . . ?
O3 Ag11 S2 112.0(2) . . ?
S10 Ag11 S2 120.15(6) . . ?
S14 Ag11 S2 106.47(6) . . ?
O3 Ag11 Ag18 77.4(2) . . ?
S10 Ag11 Ag18 97.94(5) . . ?
S14 Ag11 Ag18 154.49(5) . . ?
S2 Ag11 Ag18 53.71(4) . . ?
O3 Ag11 Ag16 91.5(3) . . ?
S10 Ag11 Ag16 151.50(5) . . ?
S14 Ag11 Ag16 49.10(5) . . ?
S2 Ag11 Ag16 65.00(4) . . ?
Ag18 Ag11 Ag16 105.41(3) . . ?
O3 Ag11 Ag10 142.3(2) . . ?
S10 Ag11 Ag10 52.41(4) . . ?
S14 Ag11 Ag10 63.41(4) . . ?
S2 Ag11 Ag10 105.29(4) . . ?
Ag18 Ag11 Ag10 132.45(3) . . ?
Ag16 Ag11 Ag10 99.22(3) . . ?
O3 Ag11 Ag2 154.6(2) . . ?
S10 Ag11 Ag2 95.63(4) . . ?
S14 Ag11 Ag2 74.72(5) . . ?
S2 Ag11 Ag2 49.23(4) . . ?
Ag18 Ag11 Ag2 96.95(3) . . ?
Ag16 Ag11 Ag2 65.86(2) . . ?
Ag10 Ag11 Ag2 57.623(18) . . ?
S11 Ag12 S10 156.1(3) . . ?
S11 Ag12 Ag1 82.07(6) . . ?
S10 Ag12 Ag1 95.23(12) . . ?
S11 Ag12 Ag10 104.67(17) . . ?
S10 Ag12 Ag10 54.30(13) . . ?
Ag1 Ag12 Ag10 62.62(9) . . ?
S11 Ag12 Ag19 147.3(3) . . ?
S10 Ag12 Ag19 55.91(10) . . ?
Ag1 Ag12 Ag19 90.23(11) . . ?
Ag10 Ag12 Ag19 99.65(15) . . ?
S11 Ag12 Ag13 48.09(8) . . ?
S10 Ag12 Ag13 110.0(2) . . ?
Ag1 Ag12 Ag13 61.26(7) . . ?
Ag10 Ag12 Ag13 56.58(10) . . ?
Ag19 Ag12 Ag13 148.39(16) . . ?
S11 Ag1' S18 124.1(14) . . ?
S11 Ag1' S10 131.9(16) . . ?
S18 Ag1' S10 100.9(3) . . ?
S11 Ag1' S3 105.1(3) . . ?
S18 Ag1' S3 84.6(8) . . ?
S10 Ag1' S3 94.2(5) . . ?
S11 Ag1' Ag22 79.9(8) . . ?
S18 Ag1' Ag22 51.9(8) . . ?
S10 Ag1' Ag22 147.9(9) . . ?
S3 Ag1' Ag22 69.2(7) . . ?
S11 Ag1' Ag2' 162.7(7) . . ?
S18 Ag1' Ag2' 65.9(10) . . ?
S10 Ag1' Ag2' 48.3(10) . . ?
S3 Ag1' Ag2' 59.8(5) . . ?
Ag22 Ag1' Ag2' 100.3(13) . . ?
S11 Ag1' Ag1 77.9(6) . . ?
S18 Ag1' Ag1 132.4(7) . . ?
S10 Ag1' Ag1 84.0(9) . . ?
S3 Ag1' Ag1 47.9(2) . . ?
Ag22 Ag1' Ag1 102.1(4) . . ?
Ag2' Ag1' Ag1 85.2(6) . . ?
O2 Ag13 S11 108.3(2) . . ?
O2 Ag13 S12 91.8(2) . . ?
S11 Ag13 S12 128.62(6) . . ?
O2 Ag13 S1 114.47(18) . . ?
S11 Ag13 S1 122.31(6) . . ?
S12 Ag13 S1 87.24(5) . . ?
O2 Ag13 Ag10 78.97(16) . . ?
S11 Ag13 Ag10 103.40(5) . . ?
S12 Ag13 Ag10 127.07(5) . . ?
S1 Ag13 Ag10 52.55(4) . . ?
O2 Ag13 Ag25 132.73(17) . . ?
S11 Ag13 Ag25 85.15(5) . . ?
S12 Ag13 Ag25 49.56(4) . . ?
S1 Ag13 Ag25 92.49(4) . . ?
Ag10 Ag13 Ag25 143.30(3) . . ?
O2 Ag13 Ag1 137.52(16) . . ?
S11 Ag13 Ag1 75.25(5) . . ?
S12 Ag13 Ag1 119.66(5) . . ?
S1 Ag13 Ag1 47.06(4) . . ?
Ag10 Ag13 Ag1 59.625(19) . . ?
Ag25 Ag13 Ag1 89.43(2) . . ?
O2 Ag13 Ag12 97.9(2) . . ?
S11 Ag13 Ag12 46.27(9) . . ?
S12 Ag13 Ag12 170.15(9) . . ?
S1 Ag13 Ag12 90.20(6) . . ?
Ag10 Ag13 Ag12 57.13(9) . . ?
Ag25 Ag13 Ag12 121.14(9) . . ?
Ag1 Ag13 Ag12 52.95(3) . . ?
O2 Ag13 Ag14 81.2(2) . . ?
S11 Ag13 Ag14 169.88(5) . . ?
S12 Ag13 Ag14 45.66(4) . . ?
S1 Ag13 Ag14 53.68(4) . . ?
Ag10 Ag13 Ag14 81.42(2) . . ?
Ag25 Ag13 Ag14 85.77(2) . . ?
Ag1 Ag13 Ag14 100.20(2) . . ?
Ag12 Ag13 Ag14 137.54(8) . . ?
S13 Ag14 S12 164.21(7) . . ?
S13 Ag14 S1 100.47(6) . . ?
S12 Ag14 S1 91.73(6) . . ?
S13 Ag14 Ag26 113.81(5) . . ?
S12 Ag14 Ag26 55.04(5) . . ?
S1 Ag14 Ag26 92.86(4) . . ?
S13 Ag14 Ag27 53.43(5) . . ?
S12 Ag14 Ag27 115.02(5) . . ?
S1 Ag14 Ag27 99.00(4) . . ?
Ag26 Ag14 Ag27 60.52(2) . . ?
S13 Ag14 Ag15 46.37(5) . . ?
S12 Ag14 Ag15 149.30(5) . . ?
S1 Ag14 Ag15 62.30(4) . . ?
Ag26 Ag14 Ag15 136.08(3) . . ?
Ag27 Ag14 Ag15 86.71(2) . . ?
S13 Ag14 Ag13 143.39(5) . . ?
S12 Ag14 Ag13 52.40(5) . . ?
S1 Ag14 Ag13 52.70(4) . . ?
Ag26 Ag14 Ag13 94.00(2) . . ?
Ag27 Ag14 Ag13 142.91(3) . . ?
Ag15 Ag14 Ag13 97.09(2) . . ?
S13 Ag15 S14 163.02(7) . . ?
S13 Ag15 Ag14 46.63(5) . . ?
S14 Ag15 Ag14 137.93(6) . . ?
S13 Ag15 Ag10 124.43(5) . . ?
S14 Ag15 Ag10 62.21(5) . . ?
Ag14 Ag15 Ag10 77.98(2) . . ?
S15 Ag16 S14 158.45(8) . . ?
S15 Ag16 Ag11 114.44(6) . . ?
S14 Ag16 Ag11 56.43(5) . . ?
S15 Ag17 S16 159.18(9) . . ?
S15 Ag17 S2 86.81(6) . . ?
S16 Ag17 S2 98.83(6) . . ?
S15 Ag17 Ag29 108.91(6) . . ?
S16 Ag17 Ag29 51.24(6) . . ?
S2 Ag17 Ag29 91.54(4) . . ?
S15 Ag17 Ag18 125.75(5) . . ?
S16 Ag17 Ag18 70.69(6) . . ?
S2 Ag17 Ag18 48.92(4) . . ?
Ag29 Ag17 Ag18 102.70(3) . . ?
S15 Ag17 Ag28 50.11(6) . . ?
S16 Ag17 Ag28 109.57(6) . . ?
S2 Ag17 Ag28 89.90(4) . . ?
Ag29 Ag17 Ag28 58.83(2) . . ?
Ag18 Ag17 Ag28 136.45(3) . . ?
O4 Ag18 S17 116.2(2) . . ?
O4 Ag18 S2 110.8(2) . . ?
S17 Ag18 S2 132.42(6) . . ?
O4 Ag18 Ag30 108.5(2) . . ?
S17 Ag18 Ag30 62.76(7) . . ?
S2 Ag18 Ag30 109.07(11) . . ?
O4 Ag18 Ag11 83.12(19) . . ?
S17 Ag18 Ag11 120.62(5) . . ?
S2 Ag18 Ag11 57.56(4) . . ?
Ag30 Ag18 Ag11 165.51(11) . . ?
O4 Ag18 Ag3 154.27(19) . . ?
S17 Ag18 Ag3 81.48(5) . . ?
S2 Ag18 Ag3 51.73(4) . . ?
Ag30 Ag18 Ag3 96.10(10) . . ?
Ag11 Ag18 Ag3 71.46(2) . . ?
O4 Ag18 Ag2' 121.5(6) . . ?
S17 Ag18 Ag2' 48.9(7) . . ?
S2 Ag18 Ag2' 99.5(3) . . ?
Ag11 Ag18 Ag2' 72.6(7) . . ?
Ag3 Ag18 Ag2' 54.9(2) . . ?
O4 Ag18 Ag17 64.4(3) . . ?
S17 Ag18 Ag17 150.97(5) . . ?
S2 Ag18 Ag17 60.62(4) . . ?
Ag30 Ag18 Ag17 89.01(5) . . ?
Ag11 Ag18 Ag17 88.40(2) . . ?
Ag3 Ag18 Ag17 109.85(2) . . ?
Ag2' Ag18 Ag17 158.4(5) . . ?
O4 Ag18 Ag3' 113.1(3) . . ?
S17 Ag18 Ag3' 66.7(4) . . ?
S2 Ag18 Ag3' 101.7(5) . . ?
Ag11 Ag18 Ag3' 158.2(5) . . ?
Ag3 Ag18 Ag3' 90.6(4) . . ?
Ag2' Ag18 Ag3' 107.7(8) . . ?
Ag17 Ag18 Ag3' 86.1(3) . . ?
S17 Ag19 S10 124.5(3) . . ?
S17 Ag19 S18 129.62(17) . . ?
S10 Ag19 S18 100.95(19) . . ?
S17 Ag19 S3 107.87(16) . . ?
S10 Ag19 S3 98.30(11) . . ?
S18 Ag19 S3 82.91(16) . . ?
S17 Ag19 Ag23 88.19(9) . . ?
S10 Ag19 Ag23 147.3(3) . . ?
S18 Ag19 Ag23 49.36(12) . . ?
S3 Ag19 Ag23 68.17(10) . . ?
S17 Ag19 Ag3 79.31(18) . . ?
S10 Ag19 Ag3 83.00(14) . . ?
S18 Ag19 Ag3 131.45(15) . . ?
S3 Ag19 Ag3 48.94(8) . . ?
Ag23 Ag19 Ag3 105.96(9) . . ?
S17 Ag19 Ag12 164.2(3) . . ?
S10 Ag19 Ag12 49.53(13) . . ?
S18 Ag19 Ag12 64.08(17) . . ?
S3 Ag19 Ag12 62.78(10) . . ?
Ag23 Ag19 Ag12 99.1(2) . . ?
Ag3 Ag19 Ag12 85.14(9) . . ?
S17 Ag2' S10 142(2) . . ?
S17 Ag2' Ag3 85.4(5) . . ?
S10 Ag2' Ag3 91.4(11) . . ?
S17 Ag2' Ag1' 158(2) . . ?
S10 Ag2' Ag1' 58.9(7) . . ?
Ag3 Ag2' Ag1' 90.5(5) . . ?
S17 Ag2' Ag18 50.1(6) . . ?
S10 Ag2' Ag18 96.5(17) . . ?
Ag3 Ag2' Ag18 59.4(7) . . ?
Ag1' Ag2' Ag18 142.1(14) . . ?
S17 Ag2' Ag23 81.3(12) . . ?
S10 Ag2' Ag23 136.0(12) . . ?
Ag3 Ag2' Ag23 100.8(10) . . ?
Ag1' Ag2' Ag23 78.7(13) . . ?
Ag18 Ag2' Ag23 126.1(7) . . ?
O5 Ag20 S20 112.7(2) . . ?
O5 Ag20 S8 109.7(2) . . ?
S20 Ag20 S8 137.61(7) . . ?
O5 Ag20 Ag21 82.3(2) . . ?
S20 Ag20 Ag21 130.62(6) . . ?
S8 Ag20 Ag21 54.47(6) . . ?
O5 Ag20 Ag8 158.8(3) . . ?
S20 Ag20 Ag8 85.92(5) . . ?
S8 Ag20 Ag8 52.79(5) . . ?
Ag21 Ag20 Ag8 93.36(3) . . ?
O6 Ag21 S19 117.6(2) . . ?
O6 Ag21 S8 107.2(2) . . ?
S19 Ag21 S8 135.26(7) . . ?
O6 Ag21 Ag20 81.8(2) . . ?
S19 Ag21 Ag20 130.31(5) . . ?
S8 Ag21 Ag20 54.09(5) . . ?
O6 Ag21 Ag9 158.2(2) . . ?
S19 Ag21 Ag9 81.17(5) . . ?
S8 Ag21 Ag9 55.20(5) . . ?
Ag20 Ag21 Ag9 94.61(3) . . ?
S19 Ag22 S18 177.42(7) . . ?
S19 Ag22 Ag1' 121.9(4) . . ?
S18 Ag22 Ag1' 57.6(4) . . ?
S19 Ag22 Ag23 127.23(5) . . ?
S18 Ag22 Ag23 50.74(5) . . ?
Ag1' Ag22 Ag23 88.4(2) . . ?
S20 Ag23 S18 177.99(7) . . ?
S20 Ag23 Ag19 119.48(13) . . ?
S18 Ag23 Ag19 60.02(13) . . ?
S20 Ag23 Ag22 130.51(5) . . ?
S18 Ag23 Ag22 51.44(5) . . ?
Ag19 Ag23 Ag22 89.97(10) . . ?
S20 Ag23 Ag2' 116.3(2) . . ?
S18 Ag23 Ag2' 63.2(2) . . ?
Ag22 Ag23 Ag2' 92.3(2) . . ?
O8 Ag24 S11 121.66(16) . . ?
O8 Ag24 S19 105.89(15) . . ?
S11 Ag24 S19 101.73(7) . . ?
O8 Ag24 S9 108.48(14) . . ?
S11 Ag24 S9 110.05(6) . . ?
S19 Ag24 S9 108.08(6) . . ?
O8 Ag24 Ag25 81.56(14) . . ?
S11 Ag24 Ag25 87.84(5) . . ?
S19 Ag24 Ag25 161.58(5) . . ?
S9 Ag24 Ag25 53.56(4) . . ?
O7 Ag25 S12 113.14(15) . . ?
O7 Ag25 S9 109.74(15) . . ?
S12 Ag25 S9 137.12(6) . . ?
O7 Ag25 Ag24 79.65(14) . . ?
S12 Ag25 Ag24 132.81(5) . . ?
S9 Ag25 Ag24 55.65(4) . . ?
O7 Ag25 Ag4 153.70(16) . . ?
S12 Ag25 Ag4 87.62(5) . . ?
S9 Ag25 Ag4 51.67(4) . . ?
Ag24 Ag25 Ag4 98.37(2) . . ?
O7 Ag25 Ag13 126.58(16) . . ?
S12 Ag25 Ag13 55.28(5) . . ?
S9 Ag25 Ag13 98.07(4) . . ?
Ag24 Ag25 Ag13 80.10(2) . . ?
Ag4 Ag25 Ag13 78.11(2) . . ?
O7 Ag25 Ag26 121.09(14) . . ?
S12 Ag25 Ag26 48.73(5) . . ?
S9 Ag25 Ag26 107.13(5) . . ?
Ag24 Ag25 Ag26 158.29(3) . . ?
Ag4 Ag25 Ag26 60.326(19) . . ?
Ag13 Ag25 Ag26 90.59(2) . . ?
O9 Ag26 O18 91.3(4) . . ?
O9 Ag26 S12 113.2(2) . . ?
O18 Ag26 S12 94.2(3) . . ?
O9 Ag26 S4 117.1(2) . . ?
O18 Ag26 S4 110.3(2) . . ?
S12 Ag26 S4 122.49(7) . . ?
O9 Ag26 Ag14 108.9(3) . . ?
O18 Ag26 Ag14 144.8(3) . . ?
S12 Ag26 Ag14 51.68(4) . . ?
S4 Ag26 Ag14 86.36(5) . . ?
O9 Ag26 Ag27 79.6(3) . . ?
O18 Ag26 Ag27 153.4(3) . . ?
S12 Ag26 Ag27 112.39(5) . . ?
S4 Ag26 Ag27 54.83(5) . . ?
Ag14 Ag26 Ag27 61.21(2) . . ?
O9 Ag26 Ag4 163.6(2) . . ?
O18 Ag26 Ag4 85.0(2) . . ?
S12 Ag26 Ag4 83.04(5) . . ?
S4 Ag26 Ag4 50.36(5) . . ?
Ag14 Ag26 Ag4 82.61(2) . . ?
Ag27 Ag26 Ag4 96.74(2) . . ?
O9 Ag26 Ag25 134.3(3) . . ?
O18 Ag26 Ag25 57.0(3) . . ?
S12 Ag26 Ag25 47.56(4) . . ?
S4 Ag26 Ag25 105.34(5) . . ?
Ag14 Ag26 Ag25 89.13(2) . . ?
Ag27 Ag26 Ag25 142.99(3) . . ?
Ag4 Ag26 Ag25 55.159(18) . . ?
O10 Ag27 O19 83.2(3) . . ?
O10 Ag27 S13 117.5(2) . . ?
O19 Ag27 S13 113.5(2) . . ?
O10 Ag27 S4 116.5(2) . . ?
O19 Ag27 S4 101.63(19) . . ?
S13 Ag27 S4 117.56(6) . . ?
O10 Ag27 Ag26 81.7(3) . . ?
O19 Ag27 Ag26 137.85(19) . . ?
S13 Ag27 Ag26 108.38(5) . . ?
S4 Ag27 Ag26 52.84(5) . . ?
O10 Ag27 Ag14 110.1(3) . . ?
O19 Ag27 Ag14 162.2(2) . . ?
S13 Ag27 Ag14 50.24(4) . . ?
S4 Ag27 Ag14 83.38(4) . . ?
Ag26 Ag27 Ag14 58.267(19) . . ?
O10 Ag27 Ag5 163.4(2) . . ?
O19 Ag27 Ag5 90.2(2) . . ?
S13 Ag27 Ag5 79.14(5) . . ?
S4 Ag27 Ag5 49.92(5) . . ?
Ag26 Ag27 Ag5 93.32(2) . . ?
Ag14 Ag27 Ag5 79.87(2) . . ?
O20 Ag28 O11 81.1(4) . . ?
O20 Ag28 S15 109.6(3) . . ?
O11 Ag28 S15 121.9(3) . . ?
O20 Ag28 S6 112.6(4) . . ?
O11 Ag28 S6 108.5(2) . . ?
S15 Ag28 S6 117.52(7) . . ?
O20 Ag28 Ag6 96.9(3) . . ?
O11 Ag28 Ag6 156.4(3) . . ?
S15 Ag28 Ag6 81.09(5) . . ?
S6 Ag28 Ag6 50.42(5) . . ?
O20 Ag28 Ag29 143.7(3) . . ?
O11 Ag28 Ag29 75.7(2) . . ?
S15 Ag28 Ag29 106.27(6) . . ?
S6 Ag28 Ag29 51.94(5) . . ?
Ag6 Ag28 Ag29 93.54(3) . . ?
O20 Ag28 Ag17 156.9(3) . . ?
O11 Ag28 Ag17 104.7(2) . . ?
S15 Ag28 Ag17 48.17(5) . . ?
S6 Ag28 Ag17 87.07(5) . . ?
Ag6 Ag28 Ag17 86.34(2) . . ?
Ag29 Ag28 Ag17 58.13(2) . . ?
O12 Ag29 O21 74.2(6) . . ?
O12 Ag29 S16 121.3(3) . . ?
O21 Ag29 S16 105.4(5) . . ?
O12 Ag29 S6 106.8(3) . . ?
O21 Ag29 S6 103.9(5) . . ?
S16 Ag29 S6 128.62(7) . . ?
O12 Ag29 Ag17 119.3(3) . . ?
O21 Ag29 Ag17 155.8(5) . . ?
S16 Ag29 Ag17 50.74(6) . . ?
S6 Ag29 Ag17 91.65(5) . . ?
O12 Ag29 Ag28 82.4(2) . . ?
O21 Ag29 Ag28 141.2(5) . . ?
S16 Ag29 Ag28 113.25(6) . . ?
S6 Ag29 Ag28 53.94(5) . . ?
Ag17 Ag29 Ag28 63.04(2) . . ?
O12 Ag29 Ag7 153.6(3) . . ?
O21 Ag29 Ag7 93.6(5) . . ?
S16 Ag29 Ag7 84.17(5) . . ?
S6 Ag29 Ag7 52.70(5) . . ?
Ag17 Ag29 Ag7 81.12(2) . . ?
Ag28 Ag29 Ag7 94.18(3) . . ?
O13 Ag30 S16 109.57(18) . . ?
O13 Ag30 S7 114.2(3) . . ?
S16 Ag30 S7 110.15(16) . . ?
O13 Ag30 S17 106.6(2) . . ?
S16 Ag30 S17 124.7(3) . . ?
S7 Ag30 S17 90.65(8) . . ?
O13 Ag30 Ag31 81.80(19) . . ?
S16 Ag30 Ag31 166.64(14) . . ?
S7 Ag30 Ag31 57.46(10) . . ?
S17 Ag30 Ag31 55.14(6) . . ?
O13 Ag30 Ag18 143.8(4) . . ?
S16 Ag30 Ag18 75.76(17) . . ?
S7 Ag30 Ag18 95.85(8) . . ?
S17 Ag30 Ag18 50.89(13) . . ?
Ag31 Ag30 Ag18 99.42(12) . . ?
S7 Ag3' O13 127.7(5) . . ?
S7 Ag3' S16 121.6(9) . . ?
O13 Ag3' S16 107.0(5) . . ?
S7 Ag3' Ag31 60.77(16) . . ?
O13 Ag3' Ag31 81.0(5) . . ?
S16 Ag3' Ag31 159.0(12) . . ?
S7 Ag3' Ag18 93.9(3) . . ?
O13 Ag3' Ag18 122.8(14) . . ?
S16 Ag3' Ag18 68.3(4) . . ?
Ag31 Ag3' Ag18 91.0(6) . . ?
O14 Ag31 S20 105.09(15) . . ?
O14 Ag31 S17 112.92(16) . . ?
S20 Ag31 S17 111.38(6) . . ?
O14 Ag31 S7 112.26(16) . . ?
S20 Ag31 S7 119.85(7) . . ?
S17 Ag31 S7 95.45(6) . . ?
O14 Ag31 Ag30 82.93(16) . . ?
S20 Ag31 Ag30 171.28(13) . . ?
S17 Ag31 Ag30 61.48(17) . . ?
S7 Ag31 Ag30 58.42(12) . . ?
O14 Ag31 Ag3' 81.8(2) . . ?
S20 Ag31 Ag3' 169.9(6) . . ?
S17 Ag31 Ag3' 71.6(6) . . ?
S7 Ag31 Ag3' 50.1(6) . . ?
Ag1 S1 Ag2 73.14(5) . . ?
Ag1 S1 Ag10 76.62(5) . . ?
Ag2 S1 Ag10 73.54(5) . . ?
Ag1 S1 Ag4 75.27(5) . . ?
Ag2 S1 Ag4 110.93(7) . . ?
Ag10 S1 Ag4 148.51(7) . . ?
Ag1 S1 Ag13 75.68(5) . . ?
Ag2 S1 Ag13 135.45(7) . . ?
Ag10 S1 Ag13 68.83(5) . . ?
Ag4 S1 Ag13 90.58(5) . . ?
Ag1 S1 Ag14 147.69(7) . . ?
Ag2 S1 Ag14 137.92(7) . . ?
Ag10 S1 Ag14 101.15(6) . . ?
Ag4 S1 Ag14 95.11(5) . . ?
Ag13 S1 Ag14 73.62(5) . . ?
Ag3 S2 Ag2 71.68(5) . . ?
Ag3 S2 Ag18 73.27(5) . . ?
Ag2 S2 Ag18 131.62(7) . . ?
Ag3 S2 Ag11 85.11(6) . . ?
Ag2 S2 Ag11 76.02(5) . . ?
Ag18 S2 Ag11 68.73(5) . . ?
Ag3 S2 Ag7 73.24(5) . . ?
Ag2 S2 Ag7 106.87(7) . . ?
Ag18 S2 Ag7 93.57(6) . . ?
Ag11 S2 Ag7 155.48(8) . . ?
Ag3 S2 Ag17 138.80(7) . . ?
Ag2 S2 Ag17 149.28(7) . . ?
Ag18 S2 Ag17 70.46(5) . . ?
Ag11 S2 Ag17 99.19(6) . . ?
Ag7 S2 Ag17 90.06(5) . . ?
Ag3 S3 Ag1 72.92(5) . . ?
Ag3 S3 Ag9 113.91(7) . . ?
Ag1 S3 Ag9 69.03(5) . . ?
Ag3 S3 Ag8 70.48(5) . . ?
Ag1 S3 Ag8 113.79(7) . . ?
Ag9 S3 Ag8 78.31(5) . . ?
Ag3 S3 Ag19 69.59(16) . . ?
Ag1 S3 Ag19 106.77(9) . . ?
Ag9 S3 Ag19 172.47(13) . . ?
Ag8 S3 Ag19 109.22(12) . . ?
Ag3 S3 Ag1' 104.8(7) . . ?
Ag1 S3 Ag1' 71.1(7) . . ?
Ag9 S3 Ag1' 110.82(19) . . ?
Ag8 S3 Ag1' 170.9(2) . . ?
C1 S4 Ag5 116.5(3) . . ?
C1 S4 Ag4 118.6(3) . . ?
Ag5 S4 Ag4 92.52(7) . . ?
C1 S4 Ag26 113.2(3) . . ?
Ag5 S4 Ag26 126.87(8) . . ?
Ag4 S4 Ag26 79.12(6) . . ?
C1 S4 Ag27 108.4(3) . . ?
Ag5 S4 Ag27 75.50(6) . . ?
Ag4 S4 Ag27 131.55(8) . . ?
Ag26 S4 Ag27 72.32(5) . . ?
C5 S5 Ag6 108.8(3) . . ?
C5 S5 Ag5 109.7(3) . . ?
Ag6 S5 Ag5 97.72(8) . . ?
C9 S6 Ag6 112.8(3) . . ?
C9 S6 Ag29 116.4(3) . . ?
Ag6 S6 Ag29 128.47(9) . . ?
C9 S6 Ag7 124.1(3) . . ?
Ag6 S6 Ag7 89.26(7) . . ?
Ag29 S6 Ag7 75.66(6) . . ?
C9 S6 Ag28 111.8(3) . . ?
Ag6 S6 Ag28 74.60(7) . . ?
Ag29 S6 Ag28 74.12(6) . . ?
Ag7 S6 Ag28 123.71(9) . . ?
C13 S7 Ag3' 102.4(7) . . ?
C13 S7 Ag8 111.3(4) . . ?
Ag3' S7 Ag8 141.3(8) . . ?
C13 S7 Ag7 111.1(4) . . ?
Ag3' S7 Ag7 91.0(2) . . ?
Ag8 S7 Ag7 94.00(7) . . ?
C13 S7 Ag31 106.4(4) . . ?
Ag3' S7 Ag31 69.2(6) . . ?
Ag8 S7 Ag31 83.23(7) . . ?
Ag7 S7 Ag31 140.62(9) . . ?
C13 S7 Ag30 111.4(4) . . ?
Ag8 S7 Ag30 131.79(15) . . ?
Ag7 S7 Ag30 90.76(10) . . ?
Ag31 S7 Ag30 64.12(7) . . ?
C17 S8 Ag20 110.5(4) . . ?
C17 S8 Ag21 111.8(4) . . ?
Ag20 S8 Ag21 71.44(6) . . ?
C17 S8 Ag8 126.0(4) . . ?
Ag20 S8 Ag8 76.82(6) . . ?
Ag21 S8 Ag8 120.76(8) . . ?
C17 S8 Ag9 129.0(3) . . ?
Ag20 S8 Ag9 118.42(8) . . ?
Ag21 S8 Ag9 73.38(6) . . ?
Ag8 S8 Ag9 80.12(6) . . ?
C21 S9 Ag9 107.8(3) . . ?
C21 S9 Ag4 118.1(3) . . ?
Ag9 S9 Ag4 96.80(6) . . ?
C21 S9 Ag25 110.7(3) . . ?
Ag9 S9 Ag25 140.06(7) . . ?
Ag4 S9 Ag25 74.28(5) . . ?
C21 S9 Ag24 110.6(2) . . ?
Ag9 S9 Ag24 86.18(6) . . ?
Ag4 S9 Ag24 127.34(7) . . ?
Ag25 S9 Ag24 70.79(5) . . ?
C25 S10 Ag2' 120.6(4) . . ?
C25 S10 Ag12 108.5(3) . . ?
C25 S10 Ag10 111.2(3) . . ?
Ag2' S10 Ag10 127.7(3) . . ?
Ag12 S10 Ag10 75.15(13) . . ?
C25 S10 Ag11 113.6(3) . . ?
Ag2' S10 Ag11 91.6(10) . . ?
Ag12 S10 Ag11 134.30(9) . . ?
Ag10 S10 Ag11 73.75(5) . . ?
C25 S10 Ag19 117.9(3) . . ?
Ag12 S10 Ag19 74.56(18) . . ?
Ag10 S10 Ag19 128.10(10) . . ?
Ag11 S10 Ag19 99.94(17) . . ?
C25 S10 Ag1' 108.2(3) . . ?
Ag2' S10 Ag1' 72.8(11) . . ?
Ag10 S10 Ag1' 85.0(7) . . ?
Ag11 S10 Ag1' 137.6(3) . . ?
C29 S11 Ag1' 109.9(4) . . ?
C29 S11 Ag12 111.6(3) . . ?
C29 S11 Ag13 109.5(3) . . ?
Ag1' S11 Ag13 99.3(10) . . ?
Ag12 S11 Ag13 85.64(16) . . ?
C29 S11 Ag24 110.1(3) . . ?
Ag1' S11 Ag24 122.2(6) . . ?
Ag12 S11 Ag24 130.36(13) . . ?
Ag13 S11 Ag24 104.65(7) . . ?
C33 S12 Ag14 113.8(2) . . ?
C33 S12 Ag25 116.4(2) . . ?
Ag14 S12 Ag25 129.15(8) . . ?
C33 S12 Ag26 108.7(3) . . ?
Ag14 S12 Ag26 73.28(5) . . ?
Ag25 S12 Ag26 83.71(6) . . ?
C33 S12 Ag13 126.3(3) . . ?
Ag14 S12 Ag13 81.94(6) . . ?
Ag25 S12 Ag13 75.16(6) . . ?
Ag26 S12 Ag13 124.90(7) . . ?
C37 S13 Ag15 115.0(3) . . ?
C37 S13 Ag14 105.5(2) . . ?
Ag15 S13 Ag14 87.01(6) . . ?
C37 S13 Ag27 119.6(3) . . ?
Ag15 S13 Ag27 125.31(8) . . ?
Ag14 S13 Ag27 76.33(6) . . ?
C41 S14 Ag15 109.8(3) . . ?
C41 S14 Ag16 109.9(3) . . ?
Ag15 S14 Ag16 94.99(8) . . ?
C41 S14 Ag11 125.4(3) . . ?
Ag15 S14 Ag11 124.30(8) . . ?
Ag16 S14 Ag11 74.48(6) . . ?
C45 S15 Ag17 112.0(3) . . ?
C45 S15 Ag16 114.7(3) . . ?
Ag17 S15 Ag16 102.44(8) . . ?
C45 S15 Ag28 116.7(3) . . ?
Ag17 S15 Ag28 81.73(7) . . ?
Ag16 S15 Ag28 122.01(9) . . ?
C49 S16 Ag17 111.9(3) . . ?
C49 S16 Ag29 111.1(4) . . ?
Ag17 S16 Ag29 78.02(7) . . ?
C49 S16 Ag30 112.7(3) . . ?
Ag17 S16 Ag30 122.69(16) . . ?
Ag29 S16 Ag30 115.78(18) . . ?
C49 S16 Ag3' 115.0(4) . . ?
Ag17 S16 Ag3' 128.0(3) . . ?
Ag29 S16 Ag3' 104.2(8) . . ?
C53 S17 Ag2' 110.4(4) . . ?
C53 S17 Ag18 110.5(3) . . ?
Ag2' S17 Ag18 81.0(12) . . ?
C53 S17 Ag19 109.3(3) . . ?
Ag18 S17 Ag19 90.58(15) . . ?
C53 S17 Ag31 114.1(3) . . ?
Ag2' S17 Ag31 116.9(10) . . ?
Ag18 S17 Ag31 119.65(7) . . ?
Ag19 S17 Ag31 109.95(10) . . ?
C53 S17 Ag30 106.7(3) . . ?
Ag18 S17 Ag30 66.36(11) . . ?
Ag19 S17 Ag30 142.26(14) . . ?
Ag31 S17 Ag30 63.38(14) . . ?
C57 S18 Ag23 106.2(3) . . ?
C57 S18 Ag22 112.6(3) . . ?
Ag23 S18 Ag22 77.81(6) . . ?
C57 S18 Ag1' 141.6(3) . . ?
Ag23 S18 Ag1' 111.6(2) . . ?
Ag22 S18 Ag1' 70.5(5) . . ?
C57 S18 Ag19 134.7(3) . . ?
Ag23 S18 Ag19 70.62(8) . . ?
Ag22 S18 Ag19 110.69(9) . . ?
C61 S19 Ag22 115.0(3) . . ?
C61 S19 Ag21 106.6(3) . . ?
Ag22 S19 Ag21 100.10(7) . . ?
C61 S19 Ag24 117.1(3) . . ?
Ag22 S19 Ag24 97.54(7) . . ?
Ag21 S19 Ag24 119.12(8) . . ?
C65 S20 Ag23 112.9(3) . . ?
C65 S20 Ag20 111.4(3) . . ?
Ag23 S20 Ag20 98.41(7) . . ?
C65 S20 Ag31 120.8(3) . . ?
Ag23 S20 Ag31 98.66(7) . . ?
Ag20 S20 Ag31 111.72(8) . . ?
C69 O1 Ag10 123.3(5) . . ?
C69 O2 Ag13 119.8(6) . . ?
C71 O3 Ag11 128.3(6) . . ?
C71 O4 Ag18 124.3(6) . . ?
C73 O5 Ag20 123.2(7) . . ?
C73 O6 Ag21 120.7(6) . . ?
C75 O7 Ag25 124.5(5) . . ?
C75 O8 Ag24 122.5(5) . . ?
C77 O9 Ag26 123.4(9) . . ?
C77 O10 Ag27 122.1(8) . . ?
C79 O11 Ag28 124.8(8) . . ?
C79 O12 Ag29 123.3(8) . . ?
C81 O13 Ag30 122.3(6) . . ?
C81 O13 Ag3' 120.8(6) . . ?
C81 O14 Ag31 120.1(5) . . ?
C85 O18 Ag26 144.8(10) . . ?
C91 O20 Ag28 145.5(16) . . ?
C94 O21 Ag29 131.2(16) . . ?
C88 O19 Ag27 142.7(12) . . ?
C85 N1 C86 123.7(13) . . ?
C85 N1 C87 120.2(12) . . ?
C86 N1 C87 116.1(11) . . ?
C89 N2 C88 126.0(13) . . ?
C89 N2 C90 109.6(14) . . ?
C88 N2 C90 123.2(12) . . ?
C91 N3 C92' 105(2) . . ?
C91 N3 C92 150.0(19) . . ?
C91 N3 C93 98.9(15) . . ?
C92' N3 C93 153.2(19) . . ?
C92 N3 C93 109.6(11) . . ?
C94 N4 C95 123.0(17) . . ?
C94 N4 C96 121.0(18) . . ?
C95 N4 C96 115.8(16) . . ?
C97 N5 C99 132(2) . . ?
C97 N5 C98 116(2) . . ?
C99 N5 C98 111.3(18) . . ?
C100 N6 C102 119(2) . . ?
C100 N6 C101 123.3(18) . . ?
C102 N6 C101 117.8(16) . . ?
C103 N7 C104 105(3) . . ?
C103 N7 C105 140(3) . . ?
C104 N7 C105 115(3) . . ?
C3 C1 C2 112.2(9) . . ?
C3 C1 C4 111.2(9) . . ?
C2 C1 C4 110.4(8) . . ?
C3 C1 S4 107.9(7) . . ?
C2 C1 S4 107.4(6) . . ?
C4 C1 S4 107.5(6) . . ?
C1 C2 H2A 109.5 . . ?
C1 C2 H2B 109.5 . . ?
H2A C2 H2B 109.5 . . ?
C1 C2 H2C 109.5 . . ?
H2A C2 H2C 109.5 . . ?
H2B C2 H2C 109.5 . . ?
C1 C3 H3A 109.5 . . ?
C1 C3 H3B 109.5 . . ?
H3A C3 H3B 109.5 . . ?
C1 C3 H3C 109.5 . . ?
H3A C3 H3C 109.5 . . ?
H3B C3 H3C 109.5 . . ?
C1 C4 H4A 109.5 . . ?
C1 C4 H4B 109.5 . . ?
H4A C4 H4B 109.5 . . ?
C1 C4 H4C 109.5 . . ?
H4A C4 H4C 109.5 . . ?
H4B C4 H4C 109.5 . . ?
C8 C5 C7 110.8(7) . . ?
C8 C5 C6 110.4(8) . . ?
C7 C5 C6 111.6(8) . . ?
C8 C5 S5 107.3(6) . . ?
C7 C5 S5 109.3(6) . . ?
C6 C5 S5 107.2(5) . . ?
C5 C6 H6A 109.5 . . ?
C5 C6 H6B 109.5 . . ?
H6A C6 H6B 109.5 . . ?
C5 C6 H6C 109.5 . . ?
H6A C6 H6C 109.5 . . ?
H6B C6 H6C 109.5 . . ?
C5 C7 H7A 109.5 . . ?
C5 C7 H7B 109.5 . . ?
H7A C7 H7B 109.5 . . ?
C5 C7 H7C 109.5 . . ?
H7A C7 H7C 109.5 . . ?
H7B C7 H7C 109.5 . . ?
C5 C8 H8A 109.5 . . ?
C5 C8 H8B 109.5 . . ?
H8A C8 H8B 109.5 . . ?
C5 C8 H8C 109.5 . . ?
H8A C8 H8C 109.5 . . ?
H8B C8 H8C 109.5 . . ?
C10' C9 C12' 117.5(19) . . ?
C12 C9 C11 113.6(14) . . ?
C12 C9 C10 108.7(12) . . ?
C11 C9 C10 106.3(14) . . ?
C10' C9 C11' 112.9(18) . . ?
C12' C9 C11' 105.8(17) . . ?
C10' C9 S6 109.0(12) . . ?
C12 C9 S6 111.1(9) . . ?
C12' C9 S6 103.9(12) . . ?
C11 C9 S6 106.6(9) . . ?
C10 C9 S6 110.3(9) . . ?
C11' C9 S6 106.9(10) . . ?
C9 C10 H10A 109.5 . . ?
C9 C10 H10B 109.5 . . ?
H10A C10 H10B 109.5 . . ?
C9 C10 H10C 109.5 . . ?
H10A C10 H10C 109.5 . . ?
H10B C10 H10C 109.5 . . ?
C9 C11 H11A 109.5 . . ?
C9 C11 H11B 109.5 . . ?
H11A C11 H11B 109.5 . . ?
C9 C11 H11C 109.5 . . ?
H11A C11 H11C 109.5 . . ?
H11B C11 H11C 109.5 . . ?
C9 C12 H12A 109.5 . . ?
C9 C12 H12B 109.5 . . ?
H12A C12 H12B 109.5 . . ?
C9 C12 H12C 109.5 . . ?
H12A C12 H12C 109.5 . . ?
H12B C12 H12C 109.5 . . ?
C9 C10' H10D 109.5 . . ?
C9 C10' H10E 109.5 . . ?
H10D C10' H10E 109.5 . . ?
C9 C10' H10F 109.5 . . ?
H10D C10' H10F 109.5 . . ?
H10E C10' H10F 109.5 . . ?
C9 C11' H11D 109.5 . . ?
C9 C11' H11E 109.5 . . ?
H11D C11' H11E 109.5 . . ?
C9 C11' H11F 109.5 . . ?
H11D C11' H11F 109.5 . . ?
H11E C11' H11F 109.5 . . ?
C9 C12' H12D 109.5 . . ?
C9 C12' H12E 109.5 . . ?
H12D C12' H12E 109.5 . . ?
C9 C12' H12F 109.5 . . ?
H12D C12' H12F 109.5 . . ?
H12E C12' H12F 109.5 . . ?
C15 C13 C16 107.7(12) . . ?
C15 C13 C14 110.6(11) . . ?
C16 C13 C14 113.2(11) . . ?
C15 C13 S7 107.2(8) . . ?
C16 C13 S7 109.0(9) . . ?
C14 C13 S7 108.9(7) . . ?
C13 C14 H14A 109.5 . . ?
C13 C14 H14B 109.5 . . ?
H14A C14 H14B 109.5 . . ?
C13 C14 H14C 109.5 . . ?
H14A C14 H14C 109.5 . . ?
H14B C14 H14C 109.5 . . ?
C13 C15 H15A 109.5 . . ?
C13 C15 H15B 109.5 . . ?
H15A C15 H15B 109.5 . . ?
C13 C15 H15C 109.5 . . ?
H15A C15 H15C 109.5 . . ?
H15B C15 H15C 109.5 . . ?
C13 C16 H16A 109.5 . . ?
C13 C16 H16B 109.5 . . ?
H16A C16 H16B 109.5 . . ?
C13 C16 H16C 109.5 . . ?
H16A C16 H16C 109.5 . . ?
H16B C16 H16C 109.5 . . ?
C19 C17 C20 111.8(11) . . ?
C19 C17 C18 111.7(9) . . ?
C20 C17 C18 109.4(11) . . ?
C19 C17 S8 109.7(8) . . ?
C20 C17 S8 108.0(8) . . ?
C18 C17 S8 106.0(8) . . ?
C17 C18 H18A 109.5 . . ?
C17 C18 H18B 109.5 . . ?
H18A C18 H18B 109.5 . . ?
C17 C18 H18C 109.5 . . ?
H18A C18 H18C 109.5 . . ?
H18B C18 H18C 109.5 . . ?
C17 C19 H19A 109.5 . . ?
C17 C19 H19B 109.5 . . ?
H19A C19 H19B 109.5 . . ?
C17 C19 H19C 109.5 . . ?
H19A C19 H19C 109.5 . . ?
H19B C19 H19C 109.5 . . ?
C17 C20 H20A 109.5 . . ?
C17 C20 H20B 109.5 . . ?
H20A C20 H20B 109.5 . . ?
C17 C20 H20C 109.5 . . ?
H20A C20 H20C 109.5 . . ?
H20B C20 H20C 109.5 . . ?
C24 C21 C22 110.5(7) . . ?
C24 C21 C23 110.5(7) . . ?
C22 C21 C23 111.3(8) . . ?
C24 C21 S9 109.6(7) . . ?
C22 C21 S9 107.4(5) . . ?
C23 C21 S9 107.5(5) . . ?
C21 C22 H22A 109.5 . . ?
C21 C22 H22B 109.5 . . ?
H22A C22 H22B 109.5 . . ?
C21 C22 H22C 109.5 . . ?
H22A C22 H22C 109.5 . . ?
H22B C22 H22C 109.5 . . ?
C21 C23 H23A 109.5 . . ?
C21 C23 H23B 109.5 . . ?
H23A C23 H23B 109.5 . . ?
C21 C23 H23C 109.5 . . ?
H23A C23 H23C 109.5 . . ?
H23B C23 H23C 109.5 . . ?
C21 C24 H24A 109.5 . . ?
C21 C24 H24B 109.5 . . ?
H24A C24 H24B 109.5 . . ?
C21 C24 H24C 109.5 . . ?
H24A C24 H24C 109.5 . . ?
H24B C24 H24C 109.5 . . ?
C26 C25 C27 112.3(7) . . ?
C26 C25 C28 110.5(7) . . ?
C27 C25 C28 108.8(7) . . ?
C26 C25 S10 107.7(6) . . ?
C27 C25 S10 108.7(5) . . ?
C28 C25 S10 108.8(5) . . ?
C25 C26 H26A 109.5 . . ?
C25 C26 H26B 109.5 . . ?
H26A C26 H26B 109.5 . . ?
C25 C26 H26C 109.5 . . ?
H26A C26 H26C 109.5 . . ?
H26B C26 H26C 109.5 . . ?
C25 C27 H27A 109.5 . . ?
C25 C27 H27B 109.5 . . ?
H27A C27 H27B 109.5 . . ?
C25 C27 H27C 109.5 . . ?
H27A C27 H27C 109.5 . . ?
H27B C27 H27C 109.5 . . ?
C25 C28 H28A 109.5 . . ?
C25 C28 H28B 109.5 . . ?
H28A C28 H28B 109.5 . . ?
C25 C28 H28C 109.5 . . ?
H28A C28 H28C 109.5 . . ?
H28B C28 H28C 109.5 . . ?
C30 C29 C32 109.4(7) . . ?
C30 C29 C31 111.4(7) . . ?
C32 C29 C31 110.4(7) . . ?
C30 C29 S11 107.8(5) . . ?
C32 C29 S11 107.9(6) . . ?
C31 C29 S11 109.8(5) . . ?
C29 C30 H30A 109.5 . . ?
C29 C30 H30B 109.5 . . ?
H30A C30 H30B 109.5 . . ?
C29 C30 H30C 109.5 . . ?
H30A C30 H30C 109.5 . . ?
H30B C30 H30C 109.5 . . ?
C29 C31 H31A 109.5 . . ?
C29 C31 H31B 109.5 . . ?
H31A C31 H31B 109.5 . . ?
C29 C31 H31C 109.5 . . ?
H31A C31 H31C 109.5 . . ?
H31B C31 H31C 109.5 . . ?
C29 C32 H32A 109.5 . . ?
C29 C32 H32B 109.5 . . ?
H32A C32 H32B 109.5 . . ?
C29 C32 H32C 109.5 . . ?
H32A C32 H32C 109.5 . . ?
H32B C32 H32C 109.5 . . ?
C36 C33 C35 111.2(7) . . ?
C36 C33 C34 110.7(6) . . ?
C35 C33 C34 111.0(7) . . ?
C36 C33 S12 107.4(5) . . ?
C35 C33 S12 108.0(5) . . ?
C34 C33 S12 108.3(5) . . ?
C33 C34 H34A 109.5 . . ?
C33 C34 H34B 109.5 . . ?
H34A C34 H34B 109.5 . . ?
C33 C34 H34C 109.5 . . ?
H34A C34 H34C 109.5 . . ?
H34B C34 H34C 109.5 . . ?
C33 C35 H35A 109.5 . . ?
C33 C35 H35B 109.5 . . ?
H35A C35 H35B 109.5 . . ?
C33 C35 H35C 109.5 . . ?
H35A C35 H35C 109.5 . . ?
H35B C35 H35C 109.5 . . ?
C33 C36 H36A 109.5 . . ?
C33 C36 H36B 109.5 . . ?
H36A C36 H36B 109.5 . . ?
C33 C36 H36C 109.5 . . ?
H36A C36 H36C 109.5 . . ?
H36B C36 H36C 109.5 . . ?
C40 C37 C39 111.1(7) . . ?
C40 C37 C38 110.4(7) . . ?
C39 C37 C38 110.8(7) . . ?
C40 C37 S13 109.5(5) . . ?
C39 C37 S13 106.8(5) . . ?
C38 C37 S13 108.2(5) . . ?
C37 C38 H38A 109.5 . . ?
C37 C38 H38B 109.5 . . ?
H38A C38 H38B 109.5 . . ?
C37 C38 H38C 109.5 . . ?
H38A C38 H38C 109.5 . . ?
H38B C38 H38C 109.5 . . ?
C37 C39 H39A 109.5 . . ?
C37 C39 H39B 109.5 . . ?
H39A C39 H39B 109.5 . . ?
C37 C39 H39C 109.5 . . ?
H39A C39 H39C 109.5 . . ?
H39B C39 H39C 109.5 . . ?
C37 C40 H40A 109.5 . . ?
C37 C40 H40B 109.5 . . ?
H40A C40 H40B 109.5 . . ?
C37 C40 H40C 109.5 . . ?
H40A C40 H40C 109.5 . . ?
H40B C40 H40C 109.5 . . ?
C44 C41 C43 110.7(9) . . ?
C44 C41 C42 111.8(10) . . ?
C43 C41 C42 109.3(10) . . ?
C44 C41 S14 109.0(7) . . ?
C43 C41 S14 108.1(7) . . ?
C42 C41 S14 107.8(6) . . ?
C41 C42 H42A 109.5 . . ?
C41 C42 H42B 109.5 . . ?
H42A C42 H42B 109.5 . . ?
C41 C42 H42C 109.5 . . ?
H42A C42 H42C 109.5 . . ?
H42B C42 H42C 109.5 . . ?
C41 C43 H43A 109.5 . . ?
C41 C43 H43B 109.5 . . ?
H43A C43 H43B 109.5 . . ?
C41 C43 H43C 109.5 . . ?
H43A C43 H43C 109.5 . . ?
H43B C43 H43C 109.5 . . ?
C41 C44 H44A 109.5 . . ?
C41 C44 H44B 109.5 . . ?
H44A C44 H44B 109.5 . . ?
C41 C44 H44C 109.5 . . ?
H44A C44 H44C 109.5 . . ?
H44B C44 H44C 109.5 . . ?
C47 C45 C48 115.2(11) . . ?
C47 C45 C46 110.3(11) . . ?
C48 C45 C46 107.7(11) . . ?
C47 C45 S15 108.5(8) . . ?
C48 C45 S15 109.4(7) . . ?
C46 C45 S15 105.3(7) . . ?
C45 C46 H46A 109.5 . . ?
C45 C46 H46B 109.5 . . ?
H46A C46 H46B 109.5 . . ?
C45 C46 H46C 109.5 . . ?
H46A C46 H46C 109.5 . . ?
H46B C46 H46C 109.5 . . ?
C45 C47 H47A 109.5 . . ?
C45 C47 H47B 109.5 . . ?
H47A C47 H47B 109.5 . . ?
C45 C47 H47C 109.5 . . ?
H47A C47 H47C 109.5 . . ?
H47B C47 H47C 109.5 . . ?
C45 C48 H48A 109.5 . . ?
C45 C48 H48B 109.5 . . ?
H48A C48 H48B 109.5 . . ?
C45 C48 H48C 109.5 . . ?
H48A C48 H48C 109.5 . . ?
H48B C48 H48C 109.5 . . ?
C50 C49 C51 111.7(9) . . ?
C50 C49 C52 111.0(10) . . ?
C51 C49 C52 111.4(10) . . ?
C50 C49 S16 106.9(7) . . ?
C51 C49 S16 107.3(7) . . ?
C52 C49 S16 108.4(6) . . ?
C49 C50 H50A 109.5 . . ?
C49 C50 H50B 109.5 . . ?
H50A C50 H50B 109.5 . . ?
C49 C50 H50C 109.5 . . ?
H50A C50 H50C 109.5 . . ?
H50B C50 H50C 109.5 . . ?
C49 C51 H51A 109.5 . . ?
C49 C51 H51B 109.5 . . ?
H51A C51 H51B 109.5 . . ?
C49 C51 H51C 109.5 . . ?
H51A C51 H51C 109.5 . . ?
H51B C51 H51C 109.5 . . ?
C49 C52 H52A 109.5 . . ?
C49 C52 H52B 109.5 . . ?
H52A C52 H52B 109.5 . . ?
C49 C52 H52C 109.5 . . ?
H52A C52 H52C 109.5 . . ?
H52B C52 H52C 109.5 . . ?
C54 C53 C56 111.1(7) . . ?
C54 C53 C55 110.0(7) . . ?
C56 C53 C55 111.4(7) . . ?
C54 C53 S17 108.4(5) . . ?
C56 C53 S17 106.9(5) . . ?
C55 C53 S17 108.9(5) . . ?
C53 C54 H54A 109.5 . . ?
C53 C54 H54B 109.5 . . ?
H54A C54 H54B 109.5 . . ?
C53 C54 H54C 109.5 . . ?
H54A C54 H54C 109.5 . . ?
H54B C54 H54C 109.5 . . ?
C53 C55 H55A 109.5 . . ?
C53 C55 H55B 109.5 . . ?
H55A C55 H55B 109.5 . . ?
C53 C55 H55C 109.5 . . ?
H55A C55 H55C 109.5 . . ?
H55B C55 H55C 109.5 . . ?
C53 C56 H56A 109.5 . . ?
C53 C56 H56B 109.5 . . ?
H56A C56 H56B 109.5 . . ?
C53 C56 H56C 109.5 . . ?
H56A C56 H56C 109.5 . . ?
H56B C56 H56C 109.5 . . ?
C59 C57 C58 111.0(7) . . ?
C59 C57 C60 109.8(7) . . ?
C58 C57 C60 111.2(7) . . ?
C59 C57 S18 110.4(5) . . ?
C58 C57 S18 107.4(5) . . ?
C60 C57 S18 107.0(5) . . ?
C57 C58 H58A 109.5 . . ?
C57 C58 H58B 109.5 . . ?
H58A C58 H58B 109.5 . . ?
C57 C58 H58C 109.5 . . ?
H58A C58 H58C 109.5 . . ?
H58B C58 H58C 109.5 . . ?
C57 C59 H59A 109.5 . . ?
C57 C59 H59B 109.5 . . ?
H59A C59 H59B 109.5 . . ?
C57 C59 H59C 109.5 . . ?
H59A C59 H59C 109.5 . . ?
H59B C59 H59C 109.5 . . ?
C57 C60 H60A 109.5 . . ?
C57 C60 H60B 109.5 . . ?
H60A C60 H60B 109.5 . . ?
C57 C60 H60C 109.5 . . ?
H60A C60 H60C 109.5 . . ?
H60B C60 H60C 109.5 . . ?
C62 C61 C63 111.3(8) . . ?
C62 C61 C64 111.0(8) . . ?
C63 C61 C64 109.6(8) . . ?
C62 C61 S19 109.2(6) . . ?
C63 C61 S19 109.3(6) . . ?
C64 C61 S19 106.2(6) . . ?
C61 C62 H62A 109.5 . . ?
C61 C62 H62B 109.5 . . ?
H62A C62 H62B 109.5 . . ?
C61 C62 H62C 109.5 . . ?
H62A C62 H62C 109.5 . . ?
H62B C62 H62C 109.5 . . ?
C61 C63 H63A 109.5 . . ?
C61 C63 H63B 109.5 . . ?
H63A C63 H63B 109.5 . . ?
C61 C63 H63C 109.5 . . ?
H63A C63 H63C 109.5 . . ?
H63B C63 H63C 109.5 . . ?
C61 C64 H64A 109.5 . . ?
C61 C64 H64B 109.5 . . ?
H64A C64 H64B 109.5 . . ?
C61 C64 H64C 109.5 . . ?
H64A C64 H64C 109.5 . . ?
H64B C64 H64C 109.5 . . ?
C68 C65 C66 111.1(7) . . ?
C68 C65 C67 110.0(8) . . ?
C66 C65 C67 110.6(8) . . ?
C68 C65 S20 109.0(6) . . ?
C66 C65 S20 109.4(6) . . ?
C67 C65 S20 106.7(6) . . ?
C65 C66 H66A 109.5 . . ?
C65 C66 H66B 109.5 . . ?
H66A C66 H66B 109.5 . . ?
C65 C66 H66C 109.5 . . ?
H66A C66 H66C 109.5 . . ?
H66B C66 H66C 109.5 . . ?
C65 C67 H67A 109.5 . . ?
C65 C67 H67B 109.5 . . ?
H67A C67 H67B 109.5 . . ?
C65 C67 H67C 109.5 . . ?
H67A C67 H67C 109.5 . . ?
H67B C67 H67C 109.5 . . ?
C65 C68 H68A 109.5 . . ?
C65 C68 H68B 109.5 . . ?
H68A C68 H68B 109.5 . . ?
C65 C68 H68C 109.5 . . ?
H68A C68 H68C 109.5 . . ?
H68B C68 H68C 109.5 . . ?
O1 C69 O2 129.6(8) . . ?
O1 C69 C70 116.2(7) . . ?
O2 C69 C70 114.1(7) . . ?
F1' C70 F3' 96(4) . . ?
F1' C70 F2' 109(2) . . ?
F3' C70 F2' 91(6) . . ?
F3 C70 F1 109.3(18) . . ?
F3 C70 F2 114(2) . . ?
F1 C70 F2 103.8(9) . . ?
F1' C70 C69 125(2) . . ?
F3' C70 C69 117(4) . . ?
F2' C70 C69 112.5(14) . . ?
F3 C70 C69 108.5(13) . . ?
F1 C70 C69 107.1(10) . . ?
F2 C70 C69 113.8(7) . . ?
O4 C71 O3 123.3(8) . . ?
O4 C71 C72 120.4(7) . . ?
O3 C71 C72 111.7(7) . . ?
F6 C72 F4 112.7(13) . . ?
F4' C72 F5' 116(2) . . ?
F4' C72 F6' 99(2) . . ?
F5' C72 F6' 95(2) . . ?
F6 C72 F5 108.5(11) . . ?
F4 C72 F5 102.5(11) . . ?
F6 C72 C71 116.6(9) . . ?
F4 C72 C71 110.8(10) . . ?
F4' C72 C71 113.7(19) . . ?
F5' C72 C71 116.0(14) . . ?
F6' C72 C71 113.0(14) . . ?
F5 C72 C71 104.3(8) . . ?
O5 C73 O6 131.1(9) . . ?
O5 C73 C74 115.2(9) . . ?
O6 C73 C74 113.5(9) . . ?
F7 C74 F8 117.3(16) . . ?
F9' C74 F7' 104.9(13) . . ?
F9' C74 F8' 115.3(12) . . ?
F7' C74 F8' 100.8(12) . . ?
F7 C74 F9 99.0(18) . . ?
F8 C74 F9 97.4(16) . . ?
F9' C74 C73 111.5(10) . . ?
F7 C74 C73 115.8(16) . . ?
F8 C74 C73 115.0(10) . . ?
F7' C74 C73 111.5(12) . . ?
F8' C74 C73 112.1(9) . . ?
F9 C74 C73 108.5(13) . . ?
O7 C75 O8 131.0(7) . . ?
O7 C75 C76 115.5(7) . . ?
O8 C75 C76 113.4(7) . . ?
F10 C76 F11 106.4(6) . . ?
F10 C76 F12 106.5(6) . . ?
F11 C76 F12 108.1(7) . . ?
F10 C76 C75 113.3(7) . . ?
F11 C76 C75 111.5(6) . . ?
F12 C76 C75 110.8(6) . . ?
O10 C77 O9 133.1(11) . . ?
O10 C77 C78 115.6(16) . . ?
O9 C77 C78 111.2(16) . . ?
F13' C78 F14' 119(3) . . ?
F15 C78 F14 110.0(19) . . ?
F13' C78 F15' 81(4) . . ?
F14' C78 F15' 88(3) . . ?
F15 C78 F13 101.6(19) . . ?
F14 C78 F13 107.7(16) . . ?
F13' C78 C77 128(2) . . ?
F15 C78 C77 108.4(12) . . ?
F14' C78 C77 113(2) . . ?
F14 C78 C77 115.6(15) . . ?
F15' C78 C77 100.2(19) . . ?
F13 C78 C77 112.6(13) . . ?
O12 C79 O11 126.1(11) . . ?
O12 C79 C80 116.7(14) . . ?
O11 C79 C80 116.9(12) . . ?
O12 C79 C80' 110.9(14) . . ?
O11 C79 C80' 102.1(17) . . ?
F18 C80 F16 111.0(13) . . ?
F18 C80 F17 104.7(15) . . ?
F16 C80 F17 103.2(14) . . ?
F18 C80 C79 107.9(13) . . ?
F16 C80 C79 113.2(12) . . ?
F17 C80 C79 116.6(12) . . ?
F17' C80' F16' 92(3) . . ?
F17' C80' F18' 102(3) . . ?
F16' C80' F18' 106(3) . . ?
F17' C80' C79 100(2) . . ?
F16' C80' C79 110(2) . . ?
F18' C80' C79 137(2) . . ?
O14 C81 O13 130.5(8) . . ?
O14 C81 C82 113.7(7) . . ?
O13 C81 C82 115.7(7) . . ?
F21 C82 F20 108.3(8) . . ?
F19' C82 F20' 122(4) . . ?
F19' C82 F21' 102(3) . . ?
F20' C82 F21' 93(4) . . ?
F21 C82 F19 104.5(8) . . ?
F20 C82 F19 105.6(9) . . ?
F21 C82 C81 111.5(7) . . ?
F19' C82 C81 125(2) . . ?
F20 C82 C81 115.3(8) . . ?
F20' C82 C81 102(3) . . ?
F21' C82 C81 106.9(18) . . ?
F19 C82 C81 111.0(7) . . ?
O18 C85 N1 123.7(16) . . ?
O18 C85 H85 118.1 . . ?
N1 C85 H85 118.1 . . ?
N1 C86 H86A 109.5 . . ?
N1 C86 H86B 109.5 . . ?
H86A C86 H86B 109.5 . . ?
N1 C86 H86C 109.5 . . ?
H86A C86 H86C 109.5 . . ?
H86B C86 H86C 109.5 . . ?
N1 C87 H87A 109.5 . . ?
N1 C87 H87B 109.5 . . ?
H87A C87 H87B 109.5 . . ?
N1 C87 H87C 109.5 . . ?
H87A C87 H87C 109.5 . . ?
H87B C87 H87C 109.5 . . ?
O19 C88 N2 116.6(14) . . ?
O19 C88 H88 121.7 . . ?
N2 C88 H88 121.7 . . ?
N2 C89 H89A 109.5 . . ?
N2 C89 H89B 109.5 . . ?
H89A C89 H89B 109.5 . . ?
N2 C89 H89C 109.5 . . ?
H89A C89 H89C 109.5 . . ?
H89B C89 H89C 109.5 . . ?
N2 C90 H90A 109.5 . . ?
N2 C90 H90B 109.5 . . ?
H90A C90 H90B 109.5 . . ?
N2 C90 H90C 109.5 . . ?
H90A C90 H90C 109.5 . . ?
H90B C90 H90C 109.5 . . ?
O20 C91 N3 157(3) . . ?
O20 C91 H91 101.6 . . ?
N3 C91 H91 101.6 . . ?
N3 C92 H92A 109.5 . . ?
N3 C92 H92B 109.5 . . ?
H92A C92 H92B 109.5 . . ?
N3 C92 H92C 109.5 . . ?
H92A C92 H92C 109.5 . . ?
H92B C92 H92C 109.5 . . ?
N3 C92' H92D 109.5 . . ?
N3 C92' H92E 109.5 . . ?
H92D C92' H92E 109.5 . . ?
N3 C92' H92F 109.5 . . ?
H92D C92' H92F 109.5 . . ?
H92E C92' H92F 109.5 . . ?
N3 C93 H93A 109.5 . . ?
N3 C93 H93B 109.5 . . ?
H93A C93 H93B 109.5 . . ?
N3 C93 H93C 109.5 . . ?
H93A C93 H93C 109.5 . . ?
H93B C93 H93C 109.5 . . ?
N4 C94 O21 134(2) . . ?
N4 C94 H94 112.8 . . ?
O21 C94 H94 112.8 . . ?
N4 C95 H95A 109.5 . . ?
N4 C95 H95B 109.5 . . ?
H95A C95 H95B 109.5 . . ?
N4 C95 H95C 109.5 . . ?
H95A C95 H95C 109.5 . . ?
H95B C95 H95C 109.5 . . ?
N4 C96 H96A 109.5 . . ?
N4 C96 H96B 109.5 . . ?
H96A C96 H96B 109.5 . . ?
N4 C96 H96C 109.5 . . ?
H96A C96 H96C 109.5 . . ?
H96B C96 H96C 109.5 . . ?
N5 C97 O22 128(2) . . ?
N5 C97 H97 115.8 . . ?
O22 C97 H97 115.8 . . ?
N5 C98 H98A 109.5 . . ?
N5 C98 H98B 109.5 . . ?
H98A C98 H98B 109.5 . . ?
N5 C98 H98C 109.5 . . ?
H98A C98 H98C 109.5 . . ?
H98B C98 H98C 109.5 . . ?
N5 C99 H99A 109.5 . . ?
N5 C99 H99B 109.5 . . ?
H99A C99 H99B 109.5 . . ?
N5 C99 H99C 109.5 . . ?
H99A C99 H99C 109.5 . . ?
H99B C99 H99C 109.5 . . ?
N6 C100 O23 121(2) . . ?
N6 C100 H100 119.7 . . ?
O23 C100 H100 119.7 . . ?
N6 C101 H10G 109.5 . . ?
N6 C101 H10H 109.5 . . ?
H10G C101 H10H 109.5 . . ?
N6 C101 H10I 109.5 . . ?
H10G C101 H10I 109.5 . . ?
H10H C101 H10I 109.5 . . ?
N6 C102 H10J 109.5 . . ?
N6 C102 H10K 109.5 . . ?
H10J C102 H10K 109.5 . . ?
N6 C102 H10L 109.5 . . ?
H10J C102 H10L 109.5 . . ?
H10K C102 H10L 109.5 . . ?
O24 C103 N7 120(4) . . ?
O24 C103 H103 120.2 . . ?
N7 C103 H103 120.2 . . ?
N7 C104 H10M 109.5 . . ?
N7 C104 H10N 109.5 . . ?
H10M C104 H10N 109.5 . . ?
N7 C104 H10O 109.5 . . ?
H10M C104 H10O 109.5 . . ?
H10N C104 H10O 109.5 . . ?
N7 C105 H10P 109.5 . . ?
N7 C105 H10Q 109.5 . . ?
H10P C105 H10Q 109.5 . . ?
N7 C105 H10R 109.5 . . ?
H10P C105 H10R 109.5 . . ?
H10Q C105 H10R 109.5 . . ?
C78 F13' F15' 50(2) . . ?
C78 F15' F13' 49(2) . . ?
O15 C83 O17 126(3) . . ?
O15 C83 O16 110(2) . . ?
O17 C83 O16 120(3) . . ?
C83 O15 Ag7 141(2) . . ?
C83' O16' H16' 109.5 . . ?
O15' C83' O16' 136(2) . . ?
O15' C83' C84 96.5(18) . . ?
O16' C83' C84 116(2) . . ?
F23 C84 F24 107.0(14) . . ?
F23 C84 F22 106.6(13) . . ?
F24 C84 F22 105.9(13) . . ?
F23 C84 C83' 117.2(16) . . ?
F24 C84 C83' 115.8(14) . . ?
F22 C84 C83' 103.4(13) . . ?

loop_
_geom_bond_atom_site_label_1
_geom_bond_atom_site_label_2
_geom_bond_distance
_geom_bond_site_symmetry_2
_geom_bond_publ_flag
Ag1 S1 2.4123(18) . ?
Ag1 S3 2.4415(17) . ?
Ag1 Ag9 2.8697(8) . ?
Ag1 Ag3 2.8993(7) . ?
Ag1 Ag12 2.9063(17) . ?
Ag1 Ag2 2.9079(7) . ?
Ag1 Ag10 3.0957(8) . ?
Ag1 Ag1' 3.11(2) . ?
Ag1 Ag4 3.1343(8) . ?
Ag1 Ag13 3.1926(9) . ?
Ag2 S1 2.4678(17) . ?
Ag2 S2 2.4719(18) . ?
Ag2 Ag3 2.8762(8) . ?
Ag2 Ag10 3.0213(8) . ?
Ag2 Ag6 3.1426(8) . ?
Ag2 Ag11 3.1672(9) . ?
Ag2 Ag5 3.1871(9) . ?
Ag3 S3 2.4374(17) . ?
Ag3 S2 2.4402(18) . ?
Ag3 Ag2' 2.829(19) . ?
Ag3 Ag8 2.9324(8) . ?
Ag3 Ag18 2.9765(8) . ?
Ag3 Ag19 3.030(6) . ?
Ag3 Ag7 3.0762(8) . ?
Ag4 S9 2.4713(19) . ?
Ag4 S4 2.517(2) . ?
Ag4 S1 2.7066(18) . ?
Ag4 Ag25 3.0327(8) . ?
Ag4 Ag26 3.2105(9) . ?
Ag5 S5 2.399(2) . ?
Ag5 S4 2.430(2) . ?
Ag5 Ag27 3.0750(9) . ?
Ag6 S5 2.399(2) . ?
Ag6 S6 2.427(2) . ?
Ag6 Ag28 3.0363(9) . ?
Ag7 S7 2.487(2) . ?
Ag7 O15 2.53(2) . ?
Ag7 S6 2.548(2) . ?
Ag7 S2 2.7043(19) . ?
Ag7 Ag29 3.1036(10) . ?
Ag8 S7 2.452(2) . ?
Ag8 S8 2.550(2) . ?
Ag8 S3 2.6368(18) . ?
Ag8 Ag20 3.1177(9) . ?
Ag8 Ag9 3.3173(9) . ?
Ag9 S9 2.4650(18) . ?
Ag9 S8 2.604(2) . ?
Ag9 S3 2.6168(17) . ?
Ag9 Ag21 3.0387(9) . ?
Ag10 O1 2.329(6) . ?
Ag10 S10 2.5593(19) . ?
Ag10 S1 2.5772(18) . ?
Ag10 Ag13 3.0273(9) . ?
Ag10 Ag12 3.046(6) . ?
Ag10 Ag11 3.1009(8) . ?
Ag10 Ag15 3.3133(9) . ?
Ag11 O3 2.348(7) . ?
Ag11 S10 2.608(2) . ?
Ag11 S14 2.664(2) . ?
Ag11 S2 2.6655(19) . ?
Ag11 Ag18 2.9434(10) . ?
Ag11 Ag16 3.0802(10) . ?
Ag12 S11 2.407(2) . ?
Ag12 S10 2.434(4) . ?
Ag12 Ag19 3.084(5) . ?
Ag12 Ag13 3.321(4) . ?
Ag1' S11 2.394(10) . ?
Ag1' S18 2.58(4) . ?
Ag1' S10 2.79(3) . ?
Ag1' S3 2.881(11) . ?
Ag1' Ag22 2.89(4) . ?
Ag1' Ag2' 3.11(2) . ?
Ag13 O2 2.372(7) . ?
Ag13 S11 2.479(2) . ?
Ag13 S12 2.675(2) . ?
Ag13 S1 2.7715(18) . ?
Ag13 Ag25 3.1454(9) . ?
Ag13 Ag14 3.3427(9) . ?
Ag14 S13 2.4029(19) . ?
Ag14 S12 2.4146(19) . ?
Ag14 S1 2.8072(18) . ?
Ag14 Ag26 2.9474(8) . ?
Ag14 Ag27 3.0372(8) . ?
Ag14 Ag15 3.3012(9) . ?
Ag15 S13 2.393(2) . ?
Ag15 S14 2.396(2) . ?
Ag16 S15 2.409(2) . ?
Ag16 S14 2.416(2) . ?
Ag17 S15 2.407(2) . ?
Ag17 S16 2.411(2) . ?
Ag17 S2 2.9429(18) . ?
Ag17 Ag29 3.0458(11) . ?
Ag17 Ag18 3.1827(9) . ?
Ag17 Ag28 3.1967(10) . ?
Ag18 O4 2.351(7) . ?
Ag18 S17 2.449(2) . ?
Ag18 S2 2.5458(18) . ?
Ag18 Ag30 2.891(7) . ?
Ag18 Ag2' 3.15(4) . ?
Ag18 Ag3' 3.27(2) . ?
Ag19 S17 2.520(6) . ?
Ag19 S10 2.649(3) . ?
Ag19 S18 2.723(8) . ?
Ag19 S3 2.840(3) . ?
Ag19 Ag23 2.966(5) . ?
Ag2' S17 2.406(12) . ?
Ag2' S10 2.43(4) . ?
Ag2' Ag23 3.37(6) . ?
Ag20 O5 2.318(8) . ?
Ag20 S20 2.373(2) . ?
Ag20 S8 2.467(2) . ?
Ag20 Ag21 2.8875(9) . ?
Ag21 O6 2.371(7) . ?
Ag21 S19 2.391(2) . ?
Ag21 S8 2.479(2) . ?
Ag22 S19 2.3753(19) . ?
Ag22 S18 2.4096(19) . ?
Ag22 Ag23 3.0118(8) . ?
Ag23 S20 2.355(2) . ?
Ag23 S18 2.3859(19) . ?
Ag24 O8 2.309(5) . ?
Ag24 S11 2.515(2) . ?
Ag24 S19 2.5692(19) . ?
Ag24 S9 2.6175(18) . ?
Ag24 Ag25 2.9939(8) . ?
Ag25 O7 2.318(5) . ?
Ag25 S12 2.4765(19) . ?
Ag25 S9 2.5507(19) . ?
Ag25 Ag26 3.3356(9) . ?
Ag26 O9 2.325(9) . ?
Ag26 O18 2.429(9) . ?
Ag26 S12 2.522(2) . ?
Ag26 S4 2.523(2) . ?
Ag26 Ag27 3.0167(9) . ?
Ag27 O10 2.296(8) . ?
Ag27 O19 2.495(8) . ?
Ag27 S13 2.511(2) . ?
Ag27 S4 2.588(2) . ?
Ag28 O20 2.371(10) . ?
Ag28 O11 2.377(8) . ?
Ag28 S15 2.478(2) . ?
Ag28 S6 2.579(2) . ?
Ag28 Ag29 3.0688(11) . ?
Ag29 O12 2.306(8) . ?
Ag29 O21 2.390(9) . ?
Ag29 S16 2.428(2) . ?
Ag29 S6 2.512(2) . ?
Ag30 O13 2.332(7) . ?
Ag30 S16 2.447(3) . ?
Ag30 S7 2.703(6) . ?
Ag30 S17 2.806(6) . ?
Ag30 Ag31 2.855(3) . ?
Ag3' S7 2.35(2) . ?
Ag3' O13 2.366(16) . ?
Ag3' S16 2.490(7) . ?
Ag3' Ag31 2.865(11) . ?
Ag31 O14 2.335(6) . ?
Ag31 S20 2.480(2) . ?
Ag31 S17 2.620(2) . ?
Ag31 S7 2.675(2) . ?
S4 C1 1.863(8) . ?
S5 C5 1.872(7) . ?
S6 C9 1.863(10) . ?
S7 C13 1.850(10) . ?
S8 C17 1.866(9) . ?
S9 C21 1.877(7) . ?
S10 C25 1.873(7) . ?
S11 C29 1.851(7) . ?
S12 C33 1.873(7) . ?
S13 C37 1.856(7) . ?
S14 C41 1.864(9) . ?
S15 C45 1.868(9) . ?
S16 C49 1.865(8) . ?
S17 C53 1.866(7) . ?
S18 C57 1.876(7) . ?
S19 C61 1.852(8) . ?
S20 C65 1.847(8) . ?
O1 C69 1.227(9) . ?
O2 C69 1.235(10) . ?
O3 C71 1.291(10) . ?
O4 C71 1.191(10) . ?
O5 C73 1.214(13) . ?
O6 C73 1.246(13) . ?
O7 C75 1.229(9) . ?
O8 C75 1.233(9) . ?
O9 C77 1.24(2) . ?
O10 C77 1.233(19) . ?
O11 C79 1.270(17) . ?
O12 C79 1.218(16) . ?
O13 C81 1.235(10) . ?
O14 C81 1.232(10) . ?
O18 C85 1.208(14) . ?
O20 C91 1.056(16) . ?
O21 C94 1.49(3) . ?
O19 C88 1.199(9) . ?
O22 C97 1.36(2) . ?
O23 C100 1.34(2) . ?
O24 C103 1.25(3) . ?
N1 C85 1.295(15) . ?
N1 C86 1.426(14) . ?
N1 C87 1.452(18) . ?
N2 C89 1.479(17) . ?
N2 C88 1.50(2) . ?
N2 C90 1.500(18) . ?
N3 C91 1.267(19) . ?
N3 C92' 1.396(10) . ?
N3 C92 1.432(10) . ?
N3 C93 1.73(2) . ?
N4 C94 1.31(3) . ?
N4 C95 1.47(2) . ?
N4 C96 1.500(19) . ?
N5 C97 1.19(2) . ?
N5 C99 1.41(2) . ?
N5 C98 1.57(2) . ?
N6 C100 1.31(2) . ?
N6 C102 1.38(2) . ?
N6 C101 1.47(2) . ?
N7 C103 1.30(3) . ?
N7 C104 1.36(3) . ?
N7 C105 1.40(3) . ?
C1 C3 1.509(14) . ?
C1 C2 1.513(12) . ?
C1 C4 1.528(14) . ?
C2 H2A 0.9800 . ?
C2 H2B 0.9800 . ?
C2 H2C 0.9800 . ?
C3 H3A 0.9800 . ?
C3 H3B 0.9800 . ?
C3 H3C 0.9800 . ?
C4 H4A 0.9800 . ?
C4 H4B 0.9800 . ?
C4 H4C 0.9800 . ?
C5 C8 1.509(12) . ?
C5 C7 1.519(12) . ?
C5 C6 1.539(12) . ?
C6 H6A 0.9800 . ?
C6 H6B 0.9800 . ?
C6 H6C 0.9800 . ?
C7 H7A 0.9800 . ?
C7 H7B 0.9800 . ?
C7 H7C 0.9800 . ?
C8 H8A 0.9800 . ?
C8 H8B 0.9800 . ?
C8 H8C 0.9800 . ?
C9 C10' 1.38(3) . ?
C9 C12 1.45(2) . ?
C9 C12' 1.53(3) . ?
C9 C11 1.55(2) . ?
C9 C10 1.578(19) . ?
C9 C11' 1.60(3) . ?
C10 H10A 0.9800 . ?
C10 H10B 0.9800 . ?
C10 H10C 0.9800 . ?
C11 H11A 0.9800 . ?
C11 H11B 0.9800 . ?
C11 H11C 0.9800 . ?
C12 H12A 0.9800 . ?
C12 H12B 0.9800 . ?
C12 H12C 0.9800 . ?
C10' H10D 0.9800 . ?
C10' H10E 0.9800 . ?
C10' H10F 0.9800 . ?
C11' H11D 0.9800 . ?
C11' H11E 0.9800 . ?
C11' H11F 0.9800 . ?
C12' H12D 0.9800 . ?
C12' H12E 0.9800 . ?
C12' H12F 0.9800 . ?
C13 C15 1.483(18) . ?
C13 C16 1.502(18) . ?
C13 C14 1.515(13) . ?
C14 H14A 0.9800 . ?
C14 H14B 0.9800 . ?
C14 H14C 0.9800 . ?
C15 H15A 0.9800 . ?
C15 H15B 0.9800 . ?
C15 H15C 0.9800 . ?
C16 H16A 0.9800 . ?
C16 H16B 0.9800 . ?
C16 H16C 0.9800 . ?
C17 C19 1.478(17) . ?
C17 C20 1.514(17) . ?
C17 C18 1.526(18) . ?
C18 H18A 0.9800 . ?
C18 H18B 0.9800 . ?
C18 H18C 0.9800 . ?
C19 H19A 0.9800 . ?
C19 H19B 0.9800 . ?
C19 H19C 0.9800 . ?
C20 H20A 0.9800 . ?
C20 H20B 0.9800 . ?
C20 H20C 0.9800 . ?
C21 C24 1.502(13) . ?
C21 C22 1.516(12) . ?
C21 C23 1.523(12) . ?
C22 H22A 0.9800 . ?
C22 H22B 0.9800 . ?
C22 H22C 0.9800 . ?
C23 H23A 0.9800 . ?
C23 H23B 0.9800 . ?
C23 H23C 0.9800 . ?
C24 H24A 0.9800 . ?
C24 H24B 0.9800 . ?
C24 H24C 0.9800 . ?
C25 C26 1.501(11) . ?
C25 C27 1.517(11) . ?
C25 C28 1.518(11) . ?
C26 H26A 0.9800 . ?
C26 H26B 0.9800 . ?
C26 H26C 0.9800 . ?
C27 H27A 0.9800 . ?
C27 H27B 0.9800 . ?
C27 H27C 0.9800 . ?
C28 H28A 0.9800 . ?
C28 H28B 0.9800 . ?
C28 H28C 0.9800 . ?
C29 C30 1.507(11) . ?
C29 C32 1.510(12) . ?
C29 C31 1.521(11) . ?
C30 H30A 0.9800 . ?
C30 H30B 0.9800 . ?
C30 H30C 0.9800 . ?
C31 H31A 0.9800 . ?
C31 H31B 0.9800 . ?
C31 H31C 0.9800 . ?
C32 H32A 0.9800 . ?
C32 H32B 0.9800 . ?
C32 H32C 0.9800 . ?
C33 C36 1.506(11) . ?
C33 C35 1.509(11) . ?
C33 C34 1.518(10) . ?
C34 H34A 0.9800 . ?
C34 H34B 0.9800 . ?
C34 H34C 0.9800 . ?
C35 H35A 0.9800 . ?
C35 H35B 0.9800 . ?
C35 H35C 0.9800 . ?
C36 H36A 0.9800 . ?
C36 H36B 0.9800 . ?
C36 H36C 0.9800 . ?
C37 C40 1.512(11) . ?
C37 C39 1.519(11) . ?
C37 C38 1.531(11) . ?
C38 H38A 0.9800 . ?
C38 H38B 0.9800 . ?
C38 H38C 0.9800 . ?
C39 H39A 0.9800 . ?
C39 H39B 0.9800 . ?
C39 H39C 0.9800 . ?
C40 H40A 0.9800 . ?
C40 H40B 0.9800 . ?
C40 H40C 0.9800 . ?
C41 C44 1.500(14) . ?
C41 C43 1.503(14) . ?
C41 C42 1.512(13) . ?
C42 H42A 0.9800 . ?
C42 H42B 0.9800 . ?
C42 H42C 0.9800 . ?
C43 H43A 0.9800 . ?
C43 H43B 0.9800 . ?
C43 H43C 0.9800 . ?
C44 H44A 0.9800 . ?
C44 H44B 0.9800 . ?
C44 H44C 0.9800 . ?
C45 C47 1.466(16) . ?
C45 C48 1.473(16) . ?
C45 C46 1.549(17) . ?
C46 H46A 0.9800 . ?
C46 H46B 0.9800 . ?
C46 H46C 0.9800 . ?
C47 H47A 0.9800 . ?
C47 H47B 0.9800 . ?
C47 H47C 0.9800 . ?
C48 H48A 0.9800 . ?
C48 H48B 0.9800 . ?
C48 H48C 0.9800 . ?
C49 C50 1.507(15) . ?
C49 C51 1.514(15) . ?
C49 C52 1.524(13) . ?
C50 H50A 0.9800 . ?
C50 H50B 0.9800 . ?
C50 H50C 0.9800 . ?
C51 H51A 0.9800 . ?
C51 H51B 0.9800 . ?
C51 H51C 0.9800 . ?
C52 H52A 0.9800 . ?
C52 H52B 0.9800 . ?
C52 H52C 0.9800 . ?
C53 C54 1.514(11) . ?
C53 C56 1.517(11) . ?
C53 C55 1.520(11) . ?
C54 H54A 0.9800 . ?
C54 H54B 0.9800 . ?
C54 H54C 0.9800 . ?
C55 H55A 0.9800 . ?
C55 H55B 0.9800 . ?
C55 H55C 0.9800 . ?
C56 H56A 0.9800 . ?
C56 H56B 0.9800 . ?
C56 H56C 0.9800 . ?
C57 C59 1.507(12) . ?
C57 C58 1.515(11) . ?
C57 C60 1.519(12) . ?
C58 H58A 0.9800 . ?
C58 H58B 0.9800 . ?
C58 H58C 0.9800 . ?
C59 H59A 0.9800 . ?
C59 H59B 0.9800 . ?
C59 H59C 0.9800 . ?
C60 H60A 0.9800 . ?
C60 H60B 0.9800 . ?
C60 H60C 0.9800 . ?
C61 C62 1.501(14) . ?
C61 C63 1.506(12) . ?
C61 C64 1.531(12) . ?
C62 H62A 0.9800 . ?
C62 H62B 0.9800 . ?
C62 H62C 0.9800 . ?
C63 H63A 0.9800 . ?
C63 H63B 0.9800 . ?
C63 H63C 0.9800 . ?
C64 H64A 0.9800 . ?
C64 H64B 0.9800 . ?
C64 H64C 0.9800 . ?
C65 C68 1.516(11) . ?
C65 C66 1.522(12) . ?
C65 C67 1.522(11) . ?
C66 H66A 0.9800 . ?
C66 H66B 0.9800 . ?
C66 H66C 0.9800 . ?
C67 H67A 0.9800 . ?
C67 H67B 0.9800 . ?
C67 H67C 0.9800 . ?
C68 H68A 0.9800 . ?
C68 H68B 0.9800 . ?
C68 H68C 0.9800 . ?
C69 C70 1.542(11) . ?
C70 F1' 1.317(10) . ?
C70 F3' 1.319(10) . ?
C70 F2' 1.323(10) . ?
C70 F3 1.326(8) . ?
C70 F1 1.334(8) . ?
C70 F2 1.335(8) . ?
C71 C72 1.523(12) . ?
C72 F6 1.302(9) . ?
C72 F4 1.318(9) . ?
C72 F4' 1.323(10) . ?
C72 F5' 1.327(10) . ?
C72 F6' 1.331(10) . ?
C72 F5 1.333(8) . ?
C73 C74 1.542(8) . ?
C74 F9' 1.311(9) . ?
C74 F7 1.313(10) . ?
C74 F8 1.314(9) . ?
C74 F7' 1.321(9) . ?
C74 F8' 1.321(9) . ?
C74 F9 1.331(10) . ?
C75 C76 1.549(10) . ?
C76 F10 1.322(10) . ?
C76 F11 1.330(9) . ?
C76 F12 1.334(9) . ?
C77 C78 1.543(9) . ?
C78 F13' 1.309(10) . ?
C78 F15 1.311(9) . ?
C78 F14' 1.319(10) . ?
C78 F14 1.321(10) . ?
C78 F15' 1.330(10) . ?
C78 F13 1.335(9) . ?
C79 C80 1.558(9) . ?
C79 C80' 1.63(3) . ?
C80 F18 1.311(10) . ?
C80 F16 1.316(9) . ?
C80 F17 1.327(9) . ?
C80' F17' 1.312(10) . ?
C80' F16' 1.313(10) . ?
C80' F18' 1.315(10) . ?
C81 C82 1.543(11) . ?
C82 F21 1.305(8) . ?
C82 F19' 1.307(10) . ?
C82 F20 1.315(8) . ?
C82 F20' 1.315(10) . ?
C82 F21' 1.325(10) . ?
C82 F19 1.343(8) . ?
C85 H85 0.9500 . ?
C86 H86A 0.9800 . ?
C86 H86B 0.9800 . ?
C86 H86C 0.9800 . ?
C87 H87A 0.9800 . ?
C87 H87B 0.9800 . ?
C87 H87C 0.9800 . ?
C88 H88 0.9500 . ?
C89 H89A 0.9800 . ?
C89 H89B 0.9800 . ?
C89 H89C 0.9800 . ?
C90 H90A 0.9800 . ?
C90 H90B 0.9800 . ?
C90 H90C 0.9800 . ?
C91 H91 0.9500 . ?
C92 H92A 0.9800 . ?
C92 H92B 0.9800 . ?
C92 H92C 0.9800 . ?
C92' H92D 0.9800 . ?
C92' H92E 0.9800 . ?
C92' H92F 0.9800 . ?
C93 H93A 0.9800 . ?
C93 H93B 0.9800 . ?
C93 H93C 0.9800 . ?
C94 H94 0.9500 . ?
C95 H95A 0.9800 . ?
C95 H95B 0.9800 . ?
C95 H95C 0.9800 . ?
C96 H96A 0.9800 . ?
C96 H96B 0.9800 . ?
C96 H96C 0.9800 . ?
C97 H97 0.9500 . ?
C98 H98A 0.9800 . ?
C98 H98B 0.9800 . ?
C98 H98C 0.9800 . ?
C99 H99A 0.9800 . ?
C99 H99B 0.9800 . ?
C99 H99C 0.9800 . ?
C100 H100 0.9500 . ?
C101 H10G 0.9800 . ?
C101 H10H 0.9800 . ?
C101 H10I 0.9800 . ?
C102 H10J 0.9800 . ?
C102 H10K 0.9800 . ?
C102 H10L 0.9800 . ?
C103 H103 0.9500 . ?
C104 H10M 0.9800 . ?
C104 H10N 0.9800 . ?
C104 H10O 0.9800 . ?
C105 H10P 0.9800 . ?
C105 H10Q 0.9800 . ?
C105 H10R 0.9800 . ?
F13' F15' 1.72(7) . ?
C83 O15 1.19(3) . ?
C83 O17 1.20(2) . ?
C83 O16 1.21(3) . ?
O15' C83' 1.30(4) . ?
O16' C83' 1.31(3) . ?
O16' H16' 0.8400 . ?
C83' C84 1.551(18) . ?
C84 F23 1.315(9) . ?
C84 F24 1.317(9) . ?
C84 F22 1.319(9) . ?
